data_4123900
loop_
_publ_author_name
'Lilio, Alyssia M.'
'Reineke, Mark H.'
'Moore, Curtis E.'
'Rheingold, Arnold L.'
'Takase, Michael K.'
'Kubiak, Clifford P.'

_publ_section_title
;
 Incorporation of Pendant Bases into Rh(diphosphine)2 Complexes:
 Synthesis, Thermodynamic Studies, And Catalytic CO2 Hydrogenation
 Activity of [Rh(P2N2)2](+) Complexes.
;
_journal_issue 25
_journal_name_full 'Journal of the American Chemical Society'
_journal_page_first 8251
_journal_page_last 8260
_journal_paper_doi 10.1021/jacs.5b04291
_journal_volume 137
_journal_year 2015
_chemical_formula_moiety 'C60 H64 N4 P4 Rh, B F4, 0.5(C4 H10 O)'
_chemical_formula_sum 'C62 H69 B F4 N4 O0.5 P4 Rh'
_chemical_formula_weight 1191.81
_space_group_crystal_system triclinic
_space_group_IT_number 2
_space_group_name_Hall '-P 1'
_space_group_name_H-M_alt 'P -1'
_symmetry_space_group_name_Hall '-P 1'
_symmetry_space_group_name_H-M 'P -1'
_atom_sites_solution_hydrogens geom
_atom_sites_solution_primary direct
_atom_sites_solution_secondary difmap
_audit_creation_date 2014-11-26
_audit_creation_method
;
Olex2 1.2-beta
(compiled 2014.11.25 svn.r3098 for OlexSys, GUI svn.r4951)
;
_cell_angle_alpha 78.3650(10)
_cell_angle_beta 88.8020(10)
_cell_angle_gamma 85.9470(10)
_cell_formula_units_Z 4
_cell_length_a 10.3561(4)
_cell_length_b 22.3066(9)
_cell_length_c 25.1180(11)
_cell_measurement_reflns_used 9980
_cell_measurement_temperature 100
_cell_measurement_theta_max 25.277
_cell_measurement_theta_min 2.234
_cell_volume 5668.9(4)
_computing_cell_refinement 'SAINT v7.68A (Bruker, 2009)'
_computing_data_collection 'APEX2 v2013.6-2 (Bruker, 2013)'
_computing_data_reduction 'SAINT v7.68A (Bruker, 2009)'
_computing_molecular_graphics 'Olex2 (Dolomanov et al., 2009)'
_computing_publication_material 'Olex2 (Dolomanov et al., 2009)'
_computing_structure_refinement 'ShelXL (Sheldrick, 2008)'
_computing_structure_solution 'ShelXS (Sheldrick, 2008)'
_diffrn_ambient_temperature 100.0
_diffrn_detector 'Bruker APEX CCD'
_diffrn_detector_area_resol_mean 8.0
_diffrn_detector_type 'CCD Area Detector'
_diffrn_measured_fraction_theta_full 0.999
_diffrn_measured_fraction_theta_max 0.996
_diffrn_measurement_device 'Fixed Chi Three-Circle Diffractometer'
_diffrn_measurement_device_type 'Bruker D8 APEX'
_diffrn_measurement_method '\w and \f scans'
_diffrn_radiation_monochromator graphite
_diffrn_radiation_probe x-ray
_diffrn_radiation_type MoK\a
_diffrn_radiation_wavelength 0.71073
_diffrn_reflns_av_R_equivalents 0.0694
_diffrn_reflns_av_unetI/netI 0.0683
_diffrn_reflns_Laue_measured_fraction_full 0.999
_diffrn_reflns_Laue_measured_fraction_max 0.996
_diffrn_reflns_limit_h_max 12
_diffrn_reflns_limit_h_min -12
_diffrn_reflns_limit_k_max 26
_diffrn_reflns_limit_k_min -26
_diffrn_reflns_limit_l_max 30
_diffrn_reflns_limit_l_min -30
_diffrn_reflns_number 78721
_diffrn_reflns_point_group_measured_fraction_full 0.999
_diffrn_reflns_point_group_measured_fraction_max 0.996
_diffrn_reflns_theta_full 25.000
_diffrn_reflns_theta_max 25.410
_diffrn_reflns_theta_min 0.934
_diffrn_source 'sealed tube'
_diffrn_source_current 30.0
_diffrn_source_power 1.5
_diffrn_source_type fine-focus
_diffrn_source_voltage 50.0
_diffrn_standards_number 0
_exptl_absorpt_coefficient_mu 0.472
_exptl_absorpt_correction_T_max 0.7452
_exptl_absorpt_correction_T_min 0.6926
_exptl_absorpt_correction_type multi-scan
_exptl_absorpt_process_details
;
SADABS-2008/1 (Bruker,2008) was used for absorption correction.
wR2(int) was 0.0656 before and 0.0556 after correction.
The Ratio of minimum to maximum transmission is 0.9294.
The \l/2 correction factor is 0.0015.
;
_exptl_crystal_colour yellow
_exptl_crystal_colour_primary yellow
_exptl_crystal_density_diffrn 1.396
_exptl_crystal_description plate
_exptl_crystal_F_000 2476
_exptl_crystal_size_max 0.44
_exptl_crystal_size_mid 0.21
_exptl_crystal_size_min 0.05
_refine_diff_density_max 0.696
_refine_diff_density_min -0.631
_refine_diff_density_rms 0.080
_refine_ls_extinction_method none
_refine_ls_goodness_of_fit_ref 1.017
_refine_ls_hydrogen_treatment constr
_refine_ls_matrix_type full
_refine_ls_number_parameters 1489
_refine_ls_number_reflns 20830
_refine_ls_number_restraints 228
_refine_ls_restrained_S_all 1.017
_refine_ls_R_factor_all 0.0765
_refine_ls_R_factor_gt 0.0435
_refine_ls_shift/su_max 0.003
_refine_ls_shift/su_mean 0.000
_refine_ls_structure_factor_coef Fsqd
_refine_ls_weighting_details 'w=1/[\s^2^(Fo^2^)+(0.0363P)^2^+3.7886P] where P=(Fo^2^+2Fc^2^)/3'
_refine_ls_weighting_scheme calc
_refine_ls_wR_factor_gt 0.0896
_refine_ls_wR_factor_ref 0.1060
_reflns_Friedel_coverage 0.000
_reflns_number_gt 14415
_reflns_number_total 20830
_reflns_threshold_expression 'I > 2\s(I)'
_cod_data_source_file ja5b04291_si_009.cif
_cod_data_source_block Alyssia18_0m
_cod_depositor_comments
;
The following automatic conversions were performed:

'_diffrn_radiation_probe' value 'X-ray' changed to 'x-ray' according
to
/usr/data/users/saulius/crontab/automatic-downloads/current/ACS/lib/dictionaries/cif_core.dic
dictionary named 'cif_core.dic' version 2.4.2 from 2011-04-26.

Automatic conversion script
Id: cif_fix_values 3271 2015-04-21 07:52:19Z andrius 
;
_cod_original_formula_sum 'C62 H69 B F4 N4 O0.50 P4 Rh'
_cod_database_code 4123900
_shelx_space_group_comment
;
The symmetry employed for this shelxl refinement is uniquely defined
by the following loop, which should always be used as a source of
symmetry information in preference to the above space-group names.
They are only intended as comments.
;
_shelx_estimated_absorpt_t_max 0.977
_shelx_estimated_absorpt_t_min 0.819
_olex2_refinement_description
;
1. Fixed Uiso
 At 1.2 times of:
  All C(H) groups, All C(H,H) groups, All C(H,H,H,H) groups
 At 1.5 times of:
  All C(H,H,H) groups
2. Restrained distances
 O2S-C6S = O2S-C7S
 1.45 with sigma of 0.02
 C7S-C8S = C6S-C5S
 1.55 with sigma of 0.02
 C15'-C16C = C15'-C16'
 1.54 with sigma of 0.02
3. Uiso/Uaniso restraints and constraints
Uanis(C16C) = Uanis(C16')
Uanis(C16) = Uanis(C16B)
4. Rigid body (RIGU) restrains
 C15', C16C, C16', C21C, C21', C20', C20C, C19', C19C, C18C, C17C, C17', C18'
 with sigma for 1-2 distances of 0.002 and sigma for 1-3 distances of 0.002
 C8S, C7S, O2S, C6S, C5S
 with sigma for 1-2 distances of 0.002 and sigma for 1-3 distances of 0.002
 C4S, C3S, O1S, C2S, C1S
 with sigma for 1-2 distances of 0.002 and sigma for 1-3 distances of 0.002
 C16B, C16, C15, C21, C20, C19, C20B, C21B, C17, C17B, C18B, C19B, C18
 with sigma for 1-2 distances of 0.002 and sigma for 1-3 distances of 0.002
5. Others
 Sof(H15C)=Sof(H15D)=Sof(C16B)=Sof(C17B)=Sof(H17B)=Sof(C18B)=Sof(H18B)=
 Sof(C19B)=Sof(H19B)=Sof(C20B)=Sof(H20B)=Sof(C21B)=Sof(H21B)=1-FVAR(1)
 Sof(H15A)=Sof(H15B)=Sof(C16)=Sof(C17)=Sof(H17)=Sof(C18)=Sof(H18)=Sof(C19)=
 Sof(H19)=Sof(C20)=Sof(H20)=Sof(C21)=Sof(H21)=FVAR(1)
 Sof(H15G)=Sof(H15H)=Sof(C16C)=Sof(C21C)=Sof(H21C)=Sof(C20C)=Sof(H20C)=
 Sof(C19C)=Sof(H19C)=Sof(C18C)=Sof(H18C)=Sof(C17C)=Sof(H17C)=1-FVAR(2)
 Sof(H15E)=Sof(H15F)=Sof(C16')=Sof(C21')=Sof(H21')=Sof(C20')=Sof(H20')=
 Sof(C19')=Sof(H19')=Sof(C18')=Sof(H18')=Sof(C17')=Sof(H17')=FVAR(2)
 Fixed Sof: O1S(0.5) C1S(0.5) H1SA(0.5) H1SB(0.5) H1SC(0.5) C2S(0.5) H2SA(0.5)
 H2SB(0.5) C3S(0.5) H3SA(0.5) H3SB(0.5) C4S(0.5) H4SA(0.5) H4SB(0.5) H4SC(0.5)
 O2S(0.5) C5S(0.5) H5SA(0.5) H5SB(0.5) H5SC(0.5) C6S(0.5) H6SA(0.5) H6SB(0.5)
 C7S(0.5) H7SA(0.5) H7SB(0.5) C8S(0.5) H8SA(0.5) H8SB(0.5) H8SC(0.5)
6.a Secondary CH2 refined with riding coordinates:
 C1(H1A,H1B), C2(H2A,H2B), C3(H3A,H3B), C4(H4A,H4B), C5(H5A,H5B), C6(H6A,H6B),
 C7(H7A,H7B), C8(H8A,H8B), C15(H15A,H15B), C15(H15C,H15D), C22(H22A,H22B),
 C41(H41A,H41B), C54(H54A,H54B), C1'(H1'A,H1'B), C2'(H2'A,H2'B), C3'(H3'A,H3'B),
  C4'(H4'A,H4'B), C5'(H5'A,H5'B), C6'(H6'A,H6'B), C7'(H7'A,H7'B), C8'(H8'A,
 H8'B), C15'(H15E,H15F), C15'(H15G,H15H), C22'(H22C,H22D), C41'(H41C,H41D),
 C54'(H54C,H54D), C2S(H2SA,H2SB), C3S(H3SA,H3SB), C6S(H6SA,H6SB), C7S(H7SA,H7SB)
6.b Aromatic/amide H refined with riding coordinates:
 C10(H10), C11(H11), C12(H12), C13(H13), C14(H14), C24(H24), C25(H25),
 C26(H26), C27(H27), C28(H28), C30(H30), C31(H31), C32(H32), C33(H33), C34(H34),
  C36(H36), C37(H37), C38(H38), C39(H39), C40(H40), C43(H43), C44(H44),
 C45(H45), C46(H46), C47(H47), C49(H49), C50(H50), C51(H51), C52(H52), C53(H53),
  C56(H56), C57(H57), C58(H58), C59(H59), C60(H60), C17(H17), C18(H18),
 C19(H19), C20(H20), C21(H21), C17B(H17B), C18B(H18B), C19B(H19B), C20B(H20B),
 C21B(H21B), C10'(H10'), C11'(H11'), C12'(H12'), C13'(H13'), C14'(H14'),
 C24'(H24'), C25'(H25'), C26'(H26'), C27'(H27'), C28'(H28'), C30'(H30'),
 C31'(H31'), C32'(H32'), C33'(H33'), C34'(H34'), C36'(H36'), C37'(H37'),
 C38'(H38'), C39'(H39'), C40'(H40'), C43'(H43'), C44'(H44'), C45'(H45'),
 C46'(H46'), C47'(H47'), C49'(H49'), C50'(H50'), C51'(H51'), C52'(H52'),
 C53'(H53'), C56'(H56'), C57'(H57'), C58'(H58'), C59'(H59'), C60'(H60'),
 C21'(H21'), C20'(H20'), C19'(H19'), C18'(H18'), C17'(H17'), C21C(H21C),
 C20C(H20C), C19C(H19C), C18C(H18C), C17C(H17C)
6.c Fitted hexagon refined as free rotating group:
 C16(C17,C18,C19,C20,C21), C16'(C21',C20',C19',C18',C17'), C16C(C21C,C20C,C19C,
 C18C,C17C)
6.d Idealised Me refined as rotating group:
 C1S(H1SA,H1SB,H1SC), C4S(H4SA,H4SB,H4SC), C5S(H5SA,H5SB,H5SC), C8S(H8SA,H8SB,
 H8SC)
;
_shelx_shelxl_version_number 2014/7
_olex2_submission_special_instructions 'No special instructions were received'

loop_
_space_group_symop_operation_xyz
'x, y, z'
'-x, -y, -z'

loop_
_atom_site_label
_atom_site_type_symbol
_atom_site_fract_x
_atom_site_fract_y
_atom_site_fract_z
_atom_site_U_iso_or_equiv
_atom_site_adp_type
_atom_site_occupancy
_atom_site_site_symmetry_order
_atom_site_calc_flag
_atom_site_refinement_flags_posn
_atom_site_refinement_flags_adp
_atom_site_refinement_flags_occupancy
_atom_site_disorder_assembly
_atom_site_disorder_group
Rh1 Rh 0.08284(3) 0.13949(2) 0.74174(2) 0.01780(8) Uani 1 1 d . . . . .
P1 P 0.11368(9) 0.15823(4) 0.64958(4) 0.0193(2) Uani 1 1 d . . . . .
P2 P 0.17463(9) 0.04681(4) 0.73171(4) 0.0181(2) Uani 1 1 d . . . . .
P3 P -0.00090(9) 0.12374(4) 0.82715(4) 0.0188(2) Uani 1 1 d . . . . .
P4 P 0.05381(9) 0.23891(4) 0.75199(4) 0.0196(2) Uani 1 1 d . . . . .
N1 N -0.0125(3) 0.04709(13) 0.65153(11) 0.0202(7) Uani 1 1 d . . . . .
N2 N 0.3357(3) 0.08758(13) 0.64020(12) 0.0240(7) Uani 1 1 d . . . . .
N3 N -0.1459(3) 0.23411(13) 0.82208(12) 0.0238(7) Uani 1 1 d . . . . .
N4 N 0.1911(3) 0.19734(13) 0.85285(12) 0.0209(7) Uani 1 1 d . . . . .
C1 C 0.0443(4) 0.09861(15) 0.61624(14) 0.0224(8) Uani 1 1 d . . . . .
H1A H -0.0229 0.1197 0.5903 0.027 Uiso 1 1 calc R . . . .
H1B H 0.1143 0.0820 0.5948 0.027 Uiso 1 1 calc R . . . .
C2 C 0.0823(3) 0.00753(15) 0.68692(14) 0.0210(8) Uani 1 1 d . . . . .
H2A H 0.1450 -0.0116 0.6640 0.025 Uiso 1 1 calc R . . . .
H2B H 0.0369 -0.0258 0.7102 0.025 Uiso 1 1 calc R . . . .
C3 C 0.2839(3) 0.15215(15) 0.62793(14) 0.0219(8) Uani 1 1 d . . . . .
H3A H 0.2907 0.1686 0.5884 0.026 Uiso 1 1 calc R . . . .
H3B H 0.3356 0.1769 0.6470 0.026 Uiso 1 1 calc R . . . .
C4 C 0.3346(3) 0.05778(16) 0.69781(14) 0.0211(8) Uani 1 1 d . . . . .
H4A H 0.3842 0.0822 0.7180 0.025 Uiso 1 1 calc R . . . .
H4B H 0.3818 0.0170 0.7015 0.025 Uiso 1 1 calc R . . . .
C5 C -0.1598(3) 0.16819(15) 0.82770(15) 0.0237(8) Uani 1 1 d . . . . .
H5A H -0.2133 0.1614 0.7975 0.028 Uiso 1 1 calc R . . . .
H5B H -0.2057 0.1529 0.8622 0.028 Uiso 1 1 calc R . . . .
C6 C -0.1131(3) 0.26608(16) 0.76710(14) 0.0226(8) Uani 1 1 d . . . . .
H6A H -0.1186 0.3110 0.7651 0.027 Uiso 1 1 calc R . . . .
H6B H -0.1741 0.2569 0.7405 0.027 Uiso 1 1 calc R . . . .
C7 C 0.0946(3) 0.15484(16) 0.87675(14) 0.0209(8) Uani 1 1 d . . . . .
H7A H 0.0334 0.1761 0.8988 0.025 Uiso 1 1 calc R . . . .
H7B H 0.1392 0.1199 0.9018 0.025 Uiso 1 1 calc R . . . .
C8 C 0.1371(3) 0.25096(16) 0.81537(14) 0.0223(8) Uani 1 1 d . . . . .
H8A H 0.2080 0.2783 0.8036 0.027 Uiso 1 1 calc R . . . .
H8B H 0.0738 0.2732 0.8358 0.027 Uiso 1 1 calc R . . . .
C9 C 0.0416(4) 0.22758(16) 0.60671(14) 0.0233(8) Uani 1 1 d . . . . .
C10 C 0.1089(4) 0.26604(16) 0.56667(14) 0.0286(9) Uani 1 1 d . . . . .
H10 H 0.1999 0.2591 0.5632 0.034 Uiso 1 1 calc R . . . .
C11 C 0.0436(4) 0.31454(17) 0.53181(16) 0.0388(11) Uani 1 1 d . . . . .
H11 H 0.0900 0.3407 0.5047 0.047 Uiso 1 1 calc R . . . .
C12 C -0.0900(5) 0.32475(19) 0.53674(17) 0.0416(11) Uani 1 1 d . . . . .
H12 H -0.1351 0.3572 0.5123 0.050 Uiso 1 1 calc R . . . .
C13 C -0.1572(4) 0.28748(19) 0.57730(17) 0.0390(11) Uani 1 1 d . . . . .
H13 H -0.2480 0.2950 0.5813 0.047 Uiso 1 1 calc R . . . .
C14 C -0.0915(4) 0.23935(17) 0.61191(16) 0.0305(9) Uani 1 1 d . . . . .
H14 H -0.1379 0.2139 0.6396 0.037 Uiso 1 1 calc R . . . .
C15 C 0.4730(4) 0.08401(18) 0.62148(16) 0.0332(9) Uani 1 1 d . U . . .
H15A H 0.5136 0.0420 0.6334 0.040 Uiso 0.536(5) 1 calc R . P A 1
H15B H 0.5237 0.1131 0.6360 0.040 Uiso 0.536(5) 1 calc R . P A 1
H15C H 0.5258 0.0974 0.6488 0.040 Uiso 0.464(5) 1 calc R . P A 2
H15D H 0.4989 0.0401 0.6229 0.040 Uiso 0.464(5) 1 calc R . P A 2
C22 C -0.1320(3) 0.06469(16) 0.67864(15) 0.0231(8) Uani 1 1 d . . . . .
H22A H -0.1813 0.0978 0.6534 0.028 Uiso 1 1 calc R . . . .
H22B H -0.1092 0.0813 0.7107 0.028 Uiso 1 1 calc R . . . .
C23 C -0.2177(3) 0.01188(16) 0.69701(14) 0.0220(8) Uani 1 1 d . . . . .
C24 C -0.2242(3) -0.03482(16) 0.66789(15) 0.0241(8) Uani 1 1 d . . . . .
H24 H -0.1711 -0.0349 0.6366 0.029 Uiso 1 1 calc R . . . .
C25 C -0.3075(3) -0.08099(17) 0.68423(16) 0.0281(9) Uani 1 1 d . . . . .
H25 H -0.3107 -0.1127 0.6641 0.034 Uiso 1 1 calc R . . . .
C26 C -0.3858(3) -0.08160(17) 0.72916(16) 0.0305(9) Uani 1 1 d . . . . .
H26 H -0.4423 -0.1137 0.7402 0.037 Uiso 1 1 calc R . . . .
C27 C -0.3820(4) -0.03523(18) 0.75836(16) 0.0307(9) Uani 1 1 d . . . . .
H27 H -0.4363 -0.0352 0.7893 0.037 Uiso 1 1 calc R . . . .
C28 C -0.2978(3) 0.01146(17) 0.74198(15) 0.0277(9) Uani 1 1 d . . . . .
H28 H -0.2954 0.0433 0.7619 0.033 Uiso 1 1 calc R . . . .
C29 C 0.2343(3) -0.01549(16) 0.78676(14) 0.0205(8) Uani 1 1 d . . . . .
C30 C 0.2675(3) -0.07409(16) 0.77654(15) 0.0245(8) Uani 1 1 d . . . . .
H30 H 0.2457 -0.0837 0.7428 0.029 Uiso 1 1 calc R . . . .
C31 C 0.3324(3) -0.11834(16) 0.81577(15) 0.0270(9) Uani 1 1 d . . . . .
H31 H 0.3558 -0.1579 0.8085 0.032 Uiso 1 1 calc R . . . .
C32 C 0.3631(4) -0.10509(17) 0.86533(16) 0.0293(9) Uani 1 1 d . . . . .
H32 H 0.4081 -0.1353 0.8918 0.035 Uiso 1 1 calc R . . . .
C33 C 0.3280(4) -0.04777(17) 0.87622(15) 0.0308(9) Uani 1 1 d . . . . .
H33 H 0.3475 -0.0388 0.9105 0.037 Uiso 1 1 calc R . . . .
C34 C 0.2641(3) -0.00303(17) 0.83682(14) 0.0232(8) Uani 1 1 d . . . . .
H34 H 0.2408 0.0364 0.8444 0.028 Uiso 1 1 calc R . . . .
C35 C -0.0464(3) 0.04955(16) 0.86607(14) 0.0215(8) Uani 1 1 d . . . . .
C36 C -0.0645(3) 0.00138(15) 0.83995(15) 0.0228(8) Uani 1 1 d . . . . .
H36 H -0.0489 0.0065 0.8019 0.027 Uiso 1 1 calc R . . . .
C37 C -0.1050(4) -0.05418(18) 0.86879(17) 0.0326(9) Uani 1 1 d . . . . .
H37 H -0.1179 -0.0866 0.8505 0.039 Uiso 1 1 calc R . . . .
C38 C -0.1264(4) -0.06192(18) 0.92437(17) 0.0352(10) Uani 1 1 d . . . . .
H38 H -0.1525 -0.1000 0.9443 0.042 Uiso 1 1 calc R . . . .
C39 C -0.1099(4) -0.01458(17) 0.95068(16) 0.0300(9) Uani 1 1 d . . . . .
H39 H -0.1255 -0.0200 0.9887 0.036 Uiso 1 1 calc R . . . .
C40 C -0.0706(3) 0.04106(17) 0.92178(15) 0.0256(8) Uani 1 1 d . . . . .
H40 H -0.0600 0.0736 0.9402 0.031 Uiso 1 1 calc R . . . .
C41 C -0.2554(4) 0.26410(17) 0.84768(15) 0.0279(9) Uani 1 1 d . . . . .
H41A H -0.3381 0.2501 0.8372 0.034 Uiso 1 1 calc R . . . .
H41B H -0.2568 0.3091 0.8350 0.034 Uiso 1 1 calc R . . . .
C42 C -0.2407(4) 0.24796(17) 0.90863(16) 0.0269(9) Uani 1 1 d . . . . .
C43 C -0.3060(4) 0.20101(18) 0.94017(16) 0.0342(10) Uani 1 1 d . . . . .
H43 H -0.3684 0.1815 0.9237 0.041 Uiso 1 1 calc R . . . .
C44 C -0.2815(4) 0.1822(2) 0.99522(17) 0.0434(11) Uani 1 1 d . . . . .
H44 H -0.3248 0.1489 1.0157 0.052 Uiso 1 1 calc R . . . .
C45 C -0.1956(4) 0.2111(2) 1.02047(18) 0.0457(12) Uani 1 1 d . . . . .
H45 H -0.1806 0.1986 1.0584 0.055 Uiso 1 1 calc R . . . .
C46 C -0.1311(4) 0.2588(2) 0.99011(19) 0.0447(12) Uani 1 1 d . . . . .
H46 H -0.0722 0.2795 1.0073 0.054 Uiso 1 1 calc R . . . .
C47 C -0.1520(4) 0.27650(18) 0.93438(17) 0.0340(10) Uani 1 1 d . . . . .
H47 H -0.1052 0.3085 0.9137 0.041 Uiso 1 1 calc R . . . .
C48 C 0.1151(3) 0.30066(15) 0.70131(14) 0.0208(8) Uani 1 1 d . . . . .
C49 C 0.0365(4) 0.34717(16) 0.67005(14) 0.0249(8) Uani 1 1 d . . . . .
H49 H -0.0548 0.3479 0.6749 0.030 Uiso 1 1 calc R . . . .
C50 C 0.0906(4) 0.39247(16) 0.63177(15) 0.0290(9) Uani 1 1 d . . . . .
H50 H 0.0362 0.4236 0.6100 0.035 Uiso 1 1 calc R . . . .
C51 C 0.2228(4) 0.39250(17) 0.62519(16) 0.0342(10) Uani 1 1 d . . . . .
H51 H 0.2595 0.4240 0.5994 0.041 Uiso 1 1 calc R . . . .
C52 C 0.3028(4) 0.34663(18) 0.65620(16) 0.0343(10) Uani 1 1 d . . . . .
H52 H 0.3941 0.3469 0.6518 0.041 Uiso 1 1 calc R . . . .
C53 C 0.2492(4) 0.30055(17) 0.69351(15) 0.0291(9) Uani 1 1 d . . . . .
H53 H 0.3039 0.2686 0.7140 0.035 Uiso 1 1 calc R . . . .
C54 C 0.3072(3) 0.16965(16) 0.83034(14) 0.0228(8) Uani 1 1 d . . . . .
H54A H 0.3577 0.2029 0.8098 0.027 Uiso 1 1 calc R . . . .
H54B H 0.2798 0.1452 0.8042 0.027 Uiso 1 1 calc R . . . .
C55 C 0.3944(3) 0.12879(16) 0.87208(14) 0.0217(8) Uani 1 1 d . . . . .
C56 C 0.4995(3) 0.09520(16) 0.85312(15) 0.0262(9) Uani 1 1 d . . . . .
H56 H 0.5120 0.0977 0.8152 0.031 Uiso 1 1 calc R . . . .
C57 C 0.5849(4) 0.05855(17) 0.88964(16) 0.0297(9) Uani 1 1 d . . . . .
H57 H 0.6566 0.0366 0.8765 0.036 Uiso 1 1 calc R . . . .
C58 C 0.5667(4) 0.05362(17) 0.94481(16) 0.0302(9) Uani 1 1 d . . . . .
H58 H 0.6246 0.0277 0.9696 0.036 Uiso 1 1 calc R . . . .
C59 C 0.4639(4) 0.08646(17) 0.96416(16) 0.0299(9) Uani 1 1 d . . . . .
H59 H 0.4516 0.0834 1.0022 0.036 Uiso 1 1 calc R . . . .
C60 C 0.3786(3) 0.12398(17) 0.92767(15) 0.0248(8) Uani 1 1 d . . . . .
H60 H 0.3084 0.1466 0.9411 0.030 Uiso 1 1 calc R . . . .
C16 C 0.4664(5) 0.1022(2) 0.55604(14) 0.0281(11) Uani 0.536(5) 1 d . U P A 1
C17 C 0.5228(5) 0.1552(2) 0.5302(2) 0.0354(17) Uani 0.536(5) 1 d G U P A 1
H17 H 0.5598 0.1806 0.5511 0.042 Uiso 0.536(5) 1 calc R . P A 1
C18 C 0.5250(6) 0.1711(2) 0.4738(2) 0.040(2) Uani 0.536(5) 1 d G U P A 1
H18 H 0.5635 0.2073 0.4561 0.048 Uiso 0.536(5) 1 calc R . P A 1
C19 C 0.4708(6) 0.1339(3) 0.44319(14) 0.0395(19) Uani 0.536(5) 1 d G U P A 1
H19 H 0.4723 0.1447 0.4046 0.047 Uiso 0.536(5) 1 calc R . P A 1
C20 C 0.4145(5) 0.0809(2) 0.46903(18) 0.0374(18) Uani 0.536(5) 1 d G U P A 1
H20 H 0.3774 0.0555 0.4481 0.045 Uiso 0.536(5) 1 calc R . P A 1
C21 C 0.4123(5) 0.0651(2) 0.52546(19) 0.0314(16) Uani 0.536(5) 1 d G U P A 1
H21 H 0.3737 0.0288 0.5431 0.038 Uiso 0.536(5) 1 calc R . P A 1
C16B C 0.5117(8) 0.1175(4) 0.5682(4) 0.0281(11) Uani 0.464(5) 1 d . U P A 2
C17B C 0.5829(8) 0.1702(4) 0.5608(4) 0.0342(19) Uani 0.464(5) 1 d . U P A 2
H17B H 0.6144 0.1834 0.5915 0.041 Uiso 0.464(5) 1 calc R . P A 2
C18B C 0.6070(9) 0.2028(4) 0.5093(3) 0.040(2) Uani 0.464(5) 1 d . U P A 2
H18B H 0.6552 0.2382 0.5045 0.047 Uiso 0.464(5) 1 calc R . P A 2
C19B C 0.5604(12) 0.1836(5) 0.4640(4) 0.041(2) Uani 0.464(5) 1 d . U P A 2
H19B H 0.5753 0.2063 0.4284 0.049 Uiso 0.464(5) 1 calc R . P A 2
C20B C 0.4933(10) 0.1320(5) 0.4713(4) 0.037(2) Uani 0.464(5) 1 d . U P A 2
H20B H 0.4626 0.1186 0.4406 0.045 Uiso 0.464(5) 1 calc R . P A 2
C21B C 0.4692(8) 0.0985(4) 0.5239(4) 0.0328(18) Uani 0.464(5) 1 d . U P A 2
H21B H 0.4230 0.0625 0.5285 0.039 Uiso 0.464(5) 1 calc R . P A 2
Rh1' Rh 0.05180(3) 0.64026(2) 0.75322(2) 0.01797(8) Uani 1 1 d . . . . .
P1' P 0.08758(9) 0.65156(4) 0.66169(4) 0.0213(2) Uani 1 1 d . . . . .
P2' P 0.13967(9) 0.54514(4) 0.74879(4) 0.0191(2) Uani 1 1 d . . . . .
P3' P -0.03341(9) 0.63105(4) 0.83808(4) 0.0177(2) Uani 1 1 d . . . . .
P4' P 0.02596(9) 0.74104(4) 0.75915(4) 0.0193(2) Uani 1 1 d . . . . .
N1' N -0.0409(3) 0.53932(13) 0.66834(12) 0.0208(7) Uani 1 1 d . . . . .
N2' N 0.3076(3) 0.57703(14) 0.65734(12) 0.0267(7) Uani 1 1 d . . . . .
N3' N -0.1777(3) 0.74366(13) 0.82729(12) 0.0227(7) Uani 1 1 d . . . . .
N4' N 0.1602(3) 0.70607(12) 0.86139(11) 0.0184(6) Uani 1 1 d . . . . .
C1' C 0.0183(4) 0.58898(16) 0.63170(14) 0.0252(8) Uani 1 1 d . . . . .
H1'A H -0.0474 0.6089 0.6045 0.030 Uiso 1 1 calc R . . . .
H1'B H 0.0890 0.5706 0.6118 0.030 Uiso 1 1 calc R . . . .
C2' C 0.0498(3) 0.50162(15) 0.70721(14) 0.0215(8) Uani 1 1 d . . . . .
H2'A H 0.1134 0.4793 0.6870 0.026 Uiso 1 1 calc R . . . .
H2'B H 0.0013 0.4707 0.7320 0.026 Uiso 1 1 calc R . . . .
C3' C 0.2584(3) 0.64179(16) 0.64204(15) 0.0261(9) Uani 1 1 d . . . . .
H3'A H 0.2675 0.6560 0.6023 0.031 Uiso 1 1 calc R . . . .
H3'B H 0.3105 0.6673 0.6601 0.031 Uiso 1 1 calc R . . . .
C4' C 0.3025(3) 0.55095(17) 0.71585(15) 0.0255(8) Uani 1 1 d . . . . .
H4'A H 0.3536 0.5761 0.7348 0.031 Uiso 1 1 calc R . . . .
H4'B H 0.3464 0.5093 0.7220 0.031 Uiso 1 1 calc R . . . .
C5' C -0.1909(3) 0.67726(15) 0.83828(15) 0.0211(8) Uani 1 1 d . . . . .
H5'A H -0.2480 0.6675 0.8105 0.025 Uiso 1 1 calc R . . . .
H5'B H -0.2334 0.6651 0.8742 0.025 Uiso 1 1 calc R . . . .
C6' C -0.1406(3) 0.77065(15) 0.77108(14) 0.0220(8) Uani 1 1 d . . . . .
H6'A H -0.1449 0.8159 0.7658 0.026 Uiso 1 1 calc R . . . .
H6'B H -0.2005 0.7592 0.7452 0.026 Uiso 1 1 calc R . . . .
C7' C 0.0655(3) 0.66275(16) 0.88627(14) 0.0210(8) Uani 1 1 d . . . . .
H7'A H 0.0057 0.6836 0.9091 0.025 Uiso 1 1 calc R . . . .
H7'B H 0.1123 0.6280 0.9107 0.025 Uiso 1 1 calc R . . . .
C8' C 0.1038(3) 0.75759(15) 0.82208(14) 0.0212(8) Uani 1 1 d . . . . .
H8'A H 0.1727 0.7860 0.8098 0.025 Uiso 1 1 calc R . . . .
H8'B H 0.0375 0.7797 0.8412 0.025 Uiso 1 1 calc R . . . .
C9' C 0.0188(4) 0.71909(16) 0.61494(14) 0.0255(9) Uani 1 1 d . . . . .
C10' C 0.0890(4) 0.75502(17) 0.57389(15) 0.0318(10) Uani 1 1 d . . . . .
H10' H 0.1798 0.7468 0.5708 0.038 Uiso 1 1 calc R . . . .
C11' C 0.0257(5) 0.80290(18) 0.53744(16) 0.0419(11) Uani 1 1 d . . . . .
H11' H 0.0731 0.8276 0.5096 0.050 Uiso 1 1 calc R . . . .
C12' C -0.1068(5) 0.81431(19) 0.54216(17) 0.0459(12) Uani 1 1 d . . . . .
H12' H -0.1501 0.8466 0.5169 0.055 Uiso 1 1 calc R . . . .
C13' C -0.1771(4) 0.77954(18) 0.58293(17) 0.0396(11) Uani 1 1 d . . . . .
H13' H -0.2678 0.7881 0.5861 0.047 Uiso 1 1 calc R . . . .
C14' C -0.1140(4) 0.73220(17) 0.61906(16) 0.0345(10) Uani 1 1 d . . . . .
H14' H -0.1620 0.7082 0.6472 0.041 Uiso 1 1 calc R . . . .
C15' C 0.4458(4) 0.5698(2) 0.64035(17) 0.0423(11) Uani 1 1 d D U . . .
H15E H 0.4799 0.5265 0.6506 0.051 Uiso 0.279(13) 1 calc R . P B 1
H15F H 0.5002 0.5956 0.6573 0.051 Uiso 0.279(13) 1 calc R . P B 1
H15G H 0.4986 0.5896 0.6635 0.051 Uiso 0.721(13) 1 calc R . P B 2
H15H H 0.4730 0.5255 0.6481 0.051 Uiso 0.721(13) 1 calc R . P B 2
C22' C -0.1627(3) 0.55882(15) 0.69238(15) 0.0234(8) Uani 1 1 d . . . . .
H22C H -0.2114 0.5894 0.6646 0.028 Uiso 1 1 calc R . . . .
H22D H -0.1430 0.5793 0.7225 0.028 Uiso 1 1 calc R . . . .
C23' C -0.2480(3) 0.50651(16) 0.71409(15) 0.0266(9) Uani 1 1 d . . . . .
C24' C -0.2476(4) 0.45530(17) 0.69019(17) 0.0319(10) Uani 1 1 d . . . . .
H24' H -0.1906 0.4521 0.6606 0.038 Uiso 1 1 calc R . . . .
C25' C -0.3297(4) 0.40890(18) 0.7093(2) 0.0416(11) Uani 1 1 d . . . . .
H25' H -0.3287 0.3742 0.6926 0.050 Uiso 1 1 calc R . . . .
C26' C -0.4121(4) 0.4129(2) 0.7520(2) 0.0451(12) Uani 1 1 d . . . . .
H26' H -0.4673 0.3808 0.7652 0.054 Uiso 1 1 calc R . . . .
C27' C -0.4151(4) 0.4640(2) 0.77605(18) 0.0407(11) Uani 1 1 d . . . . .
H27' H -0.4732 0.4673 0.8053 0.049 Uiso 1 1 calc R . . . .
C28' C -0.3323(4) 0.51037(19) 0.75693(16) 0.0338(10) Uani 1 1 d . . . . .
H28' H -0.3337 0.5451 0.7735 0.041 Uiso 1 1 calc R . . . .
C29' C 0.1912(3) 0.48868(16) 0.80934(14) 0.0221(8) Uani 1 1 d . . . . .
C30' C 0.2003(5) 0.42580(18) 0.81233(18) 0.0493(13) Uani 1 1 d . . . . .
H30' H 0.1747 0.4095 0.7824 0.059 Uiso 1 1 calc R . . . .
C31' C 0.2469(6) 0.3867(2) 0.8590(2) 0.0705(18) Uani 1 1 d . . . . .
H31' H 0.2508 0.3436 0.8611 0.085 Uiso 1 1 calc R . . . .
C32' C 0.2879(5) 0.40961(19) 0.90272(18) 0.0481(12) Uani 1 1 d . . . . .
H32' H 0.3198 0.3825 0.9346 0.058 Uiso 1 1 calc R . . . .
C33' C 0.2819(4) 0.47138(17) 0.89934(15) 0.0288(9) Uani 1 1 d . . . . .
H33' H 0.3121 0.4877 0.9285 0.035 Uiso 1 1 calc R . . . .
C34' C 0.2321(3) 0.51035(16) 0.85358(14) 0.0232(8) Uani 1 1 d . . . . .
H34' H 0.2256 0.5533 0.8524 0.028 Uiso 1 1 calc R . . . .
C35' C -0.0810(3) 0.55801(15) 0.87805(14) 0.0200(8) Uani 1 1 d . . . . .
C36' C -0.1039(3) 0.51079(16) 0.85158(15) 0.0232(8) Uani 1 1 d . . . . .
H36' H -0.0929 0.5167 0.8133 0.028 Uiso 1 1 calc R . . . .
C37' C -0.1427(4) 0.45502(17) 0.88063(16) 0.0296(9) Uani 1 1 d . . . . .
H37' H -0.1593 0.4233 0.8620 0.036 Uiso 1 1 calc R . . . .
C38' C -0.1573(3) 0.44548(17) 0.93628(16) 0.0297(9) Uani 1 1 d . . . . .
H38' H -0.1821 0.4070 0.9561 0.036 Uiso 1 1 calc R . . . .
C39' C -0.1356(3) 0.49235(17) 0.96324(15) 0.0267(9) Uani 1 1 d . . . . .
H39' H -0.1462 0.4860 1.0016 0.032 Uiso 1 1 calc R . . . .
C40' C -0.0983(3) 0.54855(16) 0.93451(14) 0.0230(8) Uani 1 1 d . . . . .
H40' H -0.0847 0.5806 0.9532 0.028 Uiso 1 1 calc R . . . .
C41' C -0.2949(3) 0.77630(17) 0.84553(15) 0.0282(9) Uani 1 1 d . . . . .
H41C H -0.3726 0.7627 0.8303 0.034 Uiso 1 1 calc R . . . .
H41D H -0.2914 0.8209 0.8314 0.034 Uiso 1 1 calc R . . . .
C42' C -0.3065(4) 0.76457(16) 0.90648(15) 0.0259(9) Uani 1 1 d . . . . .
C43' C -0.4196(4) 0.74359(17) 0.93190(17) 0.0347(10) Uani 1 1 d . . . . .
H43' H -0.4889 0.7354 0.9108 0.042 Uiso 1 1 calc R . . . .
C44' C -0.4319(4) 0.73450(17) 0.98864(18) 0.0400(11) Uani 1 1 d . . . . .
H44' H -0.5102 0.7210 1.0058 0.048 Uiso 1 1 calc R . . . .
C45' C -0.3306(5) 0.74506(17) 1.01961(18) 0.0402(11) Uani 1 1 d . . . . .
H45' H -0.3386 0.7384 1.0581 0.048 Uiso 1 1 calc R . . . .
C46' C -0.2177(4) 0.76531(18) 0.99444(18) 0.0395(11) Uani 1 1 d . . . . .
H46' H -0.1480 0.7728 1.0157 0.047 Uiso 1 1 calc R . . . .
C47' C -0.2053(4) 0.77479(17) 0.93865(17) 0.0322(10) Uani 1 1 d . . . . .
H47' H -0.1266 0.7885 0.9219 0.039 Uiso 1 1 calc R . . . .
C48' C 0.0941(3) 0.79805(15) 0.70608(14) 0.0183(8) Uani 1 1 d . . . . .
C49' C 0.0215(4) 0.84448(16) 0.67138(14) 0.0236(8) Uani 1 1 d . . . . .
H49' H -0.0700 0.8484 0.6754 0.028 Uiso 1 1 calc R . . . .
C50' C 0.0826(4) 0.88507(16) 0.63088(14) 0.0244(8) Uani 1 1 d . . . . .
H50' H 0.0325 0.9160 0.6068 0.029 Uiso 1 1 calc R . . . .
C51' C 0.2156(4) 0.88059(16) 0.62555(15) 0.0266(9) Uani 1 1 d . . . . .
H51' H 0.2572 0.9088 0.5983 0.032 Uiso 1 1 calc R . . . .
C52' C 0.2886(4) 0.83486(17) 0.66004(14) 0.0268(9) Uani 1 1 d . . . . .
H52' H 0.3802 0.8318 0.6564 0.032 Uiso 1 1 calc R . . . .
C53' C 0.2285(3) 0.79365(16) 0.69975(14) 0.0242(8) Uani 1 1 d . . . . .
H53' H 0.2790 0.7621 0.7229 0.029 Uiso 1 1 calc R . . . .
C54' C 0.2776(3) 0.67876(15) 0.83966(13) 0.0202(8) Uani 1 1 d . . . . .
H54C H 0.3273 0.7122 0.8189 0.024 Uiso 1 1 calc R . . . .
H54D H 0.2518 0.6536 0.8139 0.024 Uiso 1 1 calc R . . . .
C55' C 0.3657(3) 0.63906(15) 0.88184(14) 0.0200(8) Uani 1 1 d . . . . .
C56' C 0.4705(3) 0.60539(16) 0.86315(15) 0.0237(8) Uani 1 1 d . . . . .
H56' H 0.4817 0.6071 0.8252 0.028 Uiso 1 1 calc R . . . .
C57' C 0.5582(3) 0.56939(17) 0.89957(15) 0.0284(9) Uani 1 1 d . . . . .
H57' H 0.6291 0.5469 0.8865 0.034 Uiso 1 1 calc R . . . .
C58' C 0.5416(3) 0.56646(17) 0.95484(15) 0.0279(9) Uani 1 1 d . . . . .
H58' H 0.6014 0.5420 0.9797 0.034 Uiso 1 1 calc R . . . .
C59' C 0.4379(3) 0.59908(17) 0.97388(15) 0.0279(9) Uani 1 1 d . . . . .
H59' H 0.4261 0.5966 1.0118 0.033 Uiso 1 1 calc R . . . .
C60' C 0.3506(3) 0.63558(16) 0.93729(14) 0.0224(8) Uani 1 1 d . . . . .
H60' H 0.2803 0.6582 0.9506 0.027 Uiso 1 1 calc R . . . .
C16' C 0.443(2) 0.5928(9) 0.5741(4) 0.0462(16) Uani 0.279(13) 1 d D U P B 1
C21' C 0.387(2) 0.5569(8) 0.5429(6) 0.066(6) Uani 0.279(13) 1 d G U P B 1
H21' H 0.3431 0.5220 0.5600 0.079 Uiso 0.279(13) 1 calc R . P B 1
C20' C 0.3951(18) 0.5719(9) 0.4865(6) 0.069(5) Uani 0.279(13) 1 d G U P B 1
H20' H 0.3570 0.5474 0.4651 0.083 Uiso 0.279(13) 1 calc R . P B 1
C19' C 0.4591(17) 0.6229(9) 0.4614(4) 0.060(4) Uani 0.279(13) 1 d G U P B 1
H19' H 0.4648 0.6332 0.4229 0.072 Uiso 0.279(13) 1 calc R . P B 1
C18' C 0.5149(17) 0.6589(8) 0.4927(7) 0.066(5) Uani 0.279(13) 1 d G U P B 1
H18' H 0.5587 0.6938 0.4755 0.079 Uiso 0.279(13) 1 calc R . P B 1
C17' C 0.5066(19) 0.6438(8) 0.5490(6) 0.076(6) Uani 0.279(13) 1 d G U P B 1
H17' H 0.5448 0.6684 0.5704 0.091 Uiso 0.279(13) 1 calc R . P B 1
C16C C 0.4772(7) 0.5947(3) 0.58366(17) 0.0462(16) Uani 0.721(13) 1 d D U P B 2
C21C C 0.4282(7) 0.5693(3) 0.5427(2) 0.0503(19) Uani 0.721(13) 1 d G U P B 2
H21C H 0.3780 0.5346 0.5518 0.060 Uiso 0.721(13) 1 calc R . P B 2
C20C C 0.4526(8) 0.5947(3) 0.48855(18) 0.069(3) Uani 0.721(13) 1 d G U P B 2
H20C H 0.4191 0.5773 0.4606 0.083 Uiso 0.721(13) 1 calc R . P B 2
C19C C 0.5260(9) 0.6455(3) 0.4753(2) 0.076(3) Uani 0.721(13) 1 d G U P B 2
H19C H 0.5427 0.6629 0.4383 0.091 Uiso 0.721(13) 1 calc R . P B 2
C18C C 0.5750(8) 0.6709(2) 0.5162(3) 0.082(3) Uani 0.721(13) 1 d G U P B 2
H18C H 0.6252 0.7056 0.5071 0.098 Uiso 0.721(13) 1 calc R . P B 2
C17C C 0.5506(7) 0.6455(3) 0.5704(3) 0.064(2) Uani 0.721(13) 1 d G U P B 2
H17C H 0.5841 0.6629 0.5984 0.076 Uiso 0.721(13) 1 calc R . P B 2
F1 F 0.4547(2) 0.67678(11) 0.73139(9) 0.0422(6) Uani 1 1 d . . . . .
F2 F 0.5484(3) 0.76242(13) 0.73733(14) 0.0764(10) Uani 1 1 d . . . . .
F3 F 0.5347(3) 0.73438(12) 0.65607(11) 0.0613(8) Uani 1 1 d . . . . .
F4 F 0.6713(2) 0.67943(10) 0.71983(10) 0.0411(6) Uani 1 1 d . . . . .
B1 B 0.5539(4) 0.7134(2) 0.7106(2) 0.0337(11) Uani 1 1 d . . . . .
F5 F 0.4758(2) 0.18022(10) 0.72060(9) 0.0369(6) Uani 1 1 d . . . . .
F6 F 0.5796(3) 0.25936(13) 0.73594(16) 0.0898(12) Uani 1 1 d . . . . .
F7 F 0.5561(3) 0.24559(16) 0.65042(14) 0.1000(13) Uani 1 1 d . . . . .
F8 F 0.6927(2) 0.18085(10) 0.70744(10) 0.0390(6) Uani 1 1 d . . . . .
B2 B 0.5768(4) 0.2170(2) 0.7035(2) 0.0374(12) Uani 1 1 d . . . . .
O1S O -0.0086(6) 0.9795(2) 0.4964(3) 0.0384(14) Uani 0.5 1 d . U P C -1
C1S C -0.2320(8) 0.9993(4) 0.5140(4) 0.050(2) Uani 0.5 1 d . U P C -1
H1SA H -0.2343 0.9577 0.5359 0.075 Uiso 0.5 1 calc GR . P C -1
H1SB H -0.2538 0.9990 0.4762 0.075 Uiso 0.5 1 calc GR . P C -1
H1SC H -0.2950 1.0268 0.5285 0.075 Uiso 0.5 1 calc GR . P C -1
C2S C -0.0983(11) 1.0213(5) 0.5159(5) 0.035(2) Uani 0.5 1 d . U P C -1
H2SA H -0.0944 1.0628 0.4930 0.042 Uiso 0.5 1 calc R . P C -1
H2SB H -0.0770 1.0235 0.5537 0.042 Uiso 0.5 1 calc R . P C -1
C3S C 0.1215(11) 0.9952(5) 0.4969(5) 0.035(2) Uani 0.5 1 d . U P C -1
H3SA H 0.1453 0.9984 0.5342 0.043 Uiso 0.5 1 calc R . P C -1
H3SB H 0.1312 1.0355 0.4726 0.043 Uiso 0.5 1 calc R . P C -1
C4S C 0.2093(8) 0.9470(4) 0.4781(4) 0.043(2) Uani 0.5 1 d . U P C -1
H4SA H 0.1959 0.9068 0.5010 0.065 Uiso 0.5 1 calc GR . P C -1
H4SB H 0.2996 0.9565 0.4807 0.065 Uiso 0.5 1 calc GR . P C -1
H4SC H 0.1898 0.9462 0.4402 0.065 Uiso 0.5 1 calc GR . P C -1
O2S O 0.0077(9) 0.4817(3) 0.4988(4) 0.068(2) Uani 0.5 1 d D U P D -1
C5S C -0.2093(14) 0.4943(7) 0.5404(7) 0.113(5) Uani 0.5 1 d D U P D -1
H5SA H -0.2403 0.5111 0.5719 0.170 Uiso 0.5 1 calc GR . P D -1
H5SB H -0.1984 0.4495 0.5507 0.170 Uiso 0.5 1 calc GR . P D -1
H5SC H -0.2723 0.5061 0.5110 0.170 Uiso 0.5 1 calc GR . P D -1
C6S C -0.0851(13) 0.5187(7) 0.5221(7) 0.083(4) Uani 0.5 1 d D U P D -1
H6SA H -0.1034 0.5571 0.4950 0.099 Uiso 0.5 1 calc R . P D -1
H6SB H -0.0443 0.5300 0.5536 0.099 Uiso 0.5 1 calc R . P D -1
C7S C 0.1265(12) 0.5017(6) 0.4906(8) 0.086(5) Uani 0.5 1 d D U P D -1
H7SA H 0.1624 0.5063 0.5256 0.103 Uiso 0.5 1 calc R . P D -1
H7SB H 0.1215 0.5425 0.4660 0.103 Uiso 0.5 1 calc R . P D -1
C8S C 0.2194(11) 0.4562(5) 0.4650(5) 0.073(3) Uani 0.5 1 d D U P D -1
H8SA H 0.2256 0.4160 0.4895 0.109 Uiso 0.5 1 calc GR . P D -1
H8SB H 0.3055 0.4721 0.4596 0.109 Uiso 0.5 1 calc GR . P D -1
H8SC H 0.1850 0.4522 0.4299 0.109 Uiso 0.5 1 calc GR . P D -1

loop_
_atom_site_aniso_label
_atom_site_aniso_U_11
_atom_site_aniso_U_22
_atom_site_aniso_U_33
_atom_site_aniso_U_23
_atom_site_aniso_U_13
_atom_site_aniso_U_12
Rh1 0.01867(15) 0.01725(15) 0.01776(15) -0.00414(11) 0.00006(12) -0.00144(11)
P1 0.0202(5) 0.0198(5) 0.0186(5) -0.0039(4) 0.0003(4) -0.0045(4)
P2 0.0185(5) 0.0179(5) 0.0183(5) -0.0047(4) -0.0011(4) -0.0013(4)
P3 0.0181(5) 0.0195(5) 0.0189(5) -0.0044(4) 0.0002(4) -0.0009(4)
P4 0.0189(5) 0.0184(5) 0.0215(5) -0.0046(4) -0.0002(4) -0.0011(4)
N1 0.0188(16) 0.0209(16) 0.0214(16) -0.0049(13) -0.0027(13) -0.0017(12)
N2 0.0218(16) 0.0261(17) 0.0243(17) -0.0054(13) 0.0025(14) -0.0027(13)
N3 0.0190(16) 0.0239(17) 0.0275(17) -0.0045(13) 0.0037(14) 0.0022(13)
N4 0.0183(16) 0.0227(17) 0.0225(16) -0.0064(13) 0.0008(14) -0.0011(12)
C1 0.028(2) 0.021(2) 0.0199(19) -0.0064(15) -0.0029(17) -0.0033(15)
C2 0.0215(19) 0.0207(19) 0.0226(19) -0.0087(15) -0.0007(16) -0.0014(15)
C3 0.0208(19) 0.023(2) 0.0209(19) -0.0020(15) 0.0043(16) -0.0044(15)
C4 0.0171(18) 0.023(2) 0.0235(19) -0.0056(15) -0.0002(16) -0.0014(15)
C5 0.0174(19) 0.024(2) 0.029(2) -0.0033(16) 0.0028(17) -0.0008(15)
C6 0.0218(19) 0.0178(19) 0.027(2) -0.0032(15) 0.0035(17) 0.0007(15)
C7 0.0212(19) 0.0216(19) 0.0210(19) -0.0067(15) 0.0011(16) -0.0029(15)
C8 0.023(2) 0.024(2) 0.0222(19) -0.0083(15) -0.0014(17) -0.0038(15)
C9 0.030(2) 0.024(2) 0.0176(18) -0.0064(15) -0.0061(17) -0.0031(16)
C10 0.039(2) 0.024(2) 0.024(2) -0.0063(16) -0.0016(19) -0.0062(17)
C11 0.063(3) 0.024(2) 0.026(2) 0.0034(17) -0.002(2) -0.004(2)
C12 0.056(3) 0.027(2) 0.040(3) -0.0018(19) -0.023(2) 0.003(2)
C13 0.034(2) 0.036(3) 0.047(3) -0.010(2) -0.013(2) 0.0027(19)
C14 0.032(2) 0.024(2) 0.035(2) -0.0036(17) -0.008(2) -0.0024(17)
C15 0.029(2) 0.036(2) 0.0340(18) -0.0074(15) 0.0112(16) 0.0013(17)
C22 0.0193(19) 0.025(2) 0.026(2) -0.0078(16) -0.0016(17) 0.0003(15)
C23 0.0163(18) 0.024(2) 0.025(2) -0.0036(16) -0.0021(16) 0.0021(15)
C24 0.0197(19) 0.026(2) 0.028(2) -0.0081(16) -0.0013(17) 0.0009(15)
C25 0.022(2) 0.021(2) 0.040(2) -0.0049(17) -0.0033(19) -0.0001(16)
C26 0.020(2) 0.024(2) 0.044(2) 0.0038(18) -0.0020(19) -0.0041(16)
C27 0.022(2) 0.037(2) 0.033(2) -0.0049(18) 0.0032(18) -0.0005(17)
C28 0.023(2) 0.034(2) 0.028(2) -0.0109(17) -0.0040(18) -0.0008(17)
C29 0.0151(18) 0.023(2) 0.0219(19) -0.0002(15) -0.0004(16) -0.0023(14)
C30 0.0202(19) 0.024(2) 0.030(2) -0.0061(16) 0.0010(17) -0.0029(15)
C31 0.022(2) 0.020(2) 0.036(2) -0.0001(17) 0.0050(18) -0.0036(15)
C32 0.026(2) 0.028(2) 0.030(2) 0.0039(17) 0.0004(18) -0.0009(17)
C33 0.030(2) 0.036(2) 0.024(2) -0.0007(17) -0.0045(18) -0.0015(18)
C34 0.0195(19) 0.028(2) 0.023(2) -0.0060(16) -0.0006(16) -0.0025(15)
C35 0.0139(18) 0.024(2) 0.026(2) -0.0032(16) 0.0000(16) -0.0017(14)
C36 0.0198(19) 0.020(2) 0.029(2) -0.0066(16) 0.0001(17) -0.0005(15)
C37 0.031(2) 0.027(2) 0.040(2) -0.0083(18) 0.000(2) -0.0057(17)
C38 0.032(2) 0.027(2) 0.041(3) 0.0079(19) -0.005(2) -0.0055(18)
C39 0.030(2) 0.033(2) 0.024(2) 0.0033(17) -0.0052(18) -0.0017(17)
C40 0.023(2) 0.028(2) 0.024(2) -0.0023(16) -0.0066(17) -0.0001(16)
C41 0.024(2) 0.024(2) 0.033(2) -0.0037(17) 0.0047(18) 0.0059(16)
C42 0.025(2) 0.025(2) 0.033(2) -0.0123(17) 0.0082(18) 0.0032(16)
C43 0.039(2) 0.036(2) 0.029(2) -0.0091(18) 0.008(2) -0.0077(19)
C44 0.055(3) 0.045(3) 0.031(2) -0.007(2) 0.008(2) -0.011(2)
C45 0.051(3) 0.056(3) 0.030(2) -0.012(2) 0.002(2) 0.003(2)
C46 0.039(3) 0.055(3) 0.048(3) -0.033(2) -0.003(2) 0.003(2)
C47 0.034(2) 0.027(2) 0.045(3) -0.0149(19) 0.006(2) -0.0014(18)
C48 0.0235(19) 0.0183(19) 0.0225(19) -0.0079(15) 0.0047(17) -0.0057(15)
C49 0.028(2) 0.020(2) 0.028(2) -0.0082(16) 0.0049(18) -0.0005(16)
C50 0.040(2) 0.021(2) 0.028(2) -0.0080(16) 0.0034(19) -0.0013(17)
C51 0.044(3) 0.026(2) 0.033(2) -0.0039(18) 0.011(2) -0.0129(18)
C52 0.032(2) 0.037(2) 0.036(2) -0.0106(19) 0.009(2) -0.0103(19)
C53 0.029(2) 0.031(2) 0.028(2) -0.0071(17) 0.0021(19) -0.0013(17)
C54 0.023(2) 0.024(2) 0.0221(19) -0.0055(15) -0.0004(17) -0.0030(15)
C55 0.0203(19) 0.0209(19) 0.025(2) -0.0050(15) 0.0001(17) -0.0068(15)
C56 0.023(2) 0.030(2) 0.027(2) -0.0057(17) 0.0003(17) -0.0052(16)
C57 0.019(2) 0.031(2) 0.038(2) -0.0071(18) 0.0000(19) -0.0006(16)
C58 0.025(2) 0.028(2) 0.034(2) 0.0030(17) -0.0046(19) -0.0028(17)
C59 0.026(2) 0.033(2) 0.029(2) -0.0018(18) -0.0036(19) -0.0059(17)
C60 0.0198(19) 0.030(2) 0.026(2) -0.0077(16) -0.0024(17) -0.0051(16)
C16 0.014(3) 0.039(2) 0.030(2) -0.0088(17) 0.0069(18) 0.0040(17)
C17 0.025(4) 0.045(3) 0.034(3) -0.004(2) 0.008(3) -0.003(3)
C18 0.026(5) 0.056(5) 0.032(3) 0.000(3) 0.009(3) -0.001(3)
C19 0.024(4) 0.058(4) 0.033(3) -0.004(3) 0.009(3) 0.004(3)
C20 0.024(4) 0.058(4) 0.029(3) -0.008(2) 0.003(3) 0.002(3)
C21 0.024(4) 0.042(4) 0.028(3) -0.007(2) 0.006(2) -0.003(3)
C16B 0.014(3) 0.039(2) 0.030(2) -0.0088(17) 0.0069(18) 0.0040(17)
C17B 0.027(4) 0.047(3) 0.029(3) -0.007(3) 0.006(3) -0.004(3)
C18B 0.040(5) 0.050(4) 0.030(3) -0.010(3) 0.009(3) -0.010(3)
C19B 0.039(6) 0.050(4) 0.033(4) -0.012(3) 0.003(3) 0.001(4)
C20B 0.035(5) 0.048(4) 0.031(3) -0.014(3) 0.002(3) 0.003(3)
C21B 0.020(4) 0.047(4) 0.032(3) -0.012(3) 0.003(3) 0.005(3)
Rh1' 0.01916(15) 0.01691(15) 0.01753(15) -0.00273(11) -0.00041(12) -0.00116(11)
P1' 0.0241(5) 0.0224(5) 0.0173(5) -0.0031(4) -0.0010(4) -0.0031(4)
P2' 0.0200(5) 0.0193(5) 0.0183(5) -0.0051(4) -0.0019(4) 0.0001(4)
P3' 0.0168(5) 0.0183(5) 0.0180(5) -0.0033(4) 0.0000(4) -0.0016(4)
P4' 0.0190(5) 0.0176(5) 0.0208(5) -0.0026(4) -0.0016(4) -0.0006(4)
N1' 0.0193(16) 0.0203(16) 0.0238(16) -0.0072(13) -0.0019(14) 0.0002(12)
N2' 0.0245(17) 0.0314(19) 0.0243(17) -0.0068(14) 0.0044(15) -0.0002(14)
N3' 0.0200(16) 0.0202(16) 0.0264(17) -0.0019(13) 0.0028(14) 0.0014(12)
N4' 0.0148(15) 0.0183(16) 0.0221(16) -0.0038(12) -0.0022(13) -0.0017(12)
C1' 0.030(2) 0.026(2) 0.0204(19) -0.0054(16) -0.0036(17) -0.0061(16)
C2' 0.0218(19) 0.0209(19) 0.0231(19) -0.0084(15) -0.0039(16) 0.0032(15)
C3' 0.023(2) 0.031(2) 0.024(2) -0.0065(17) 0.0029(17) -0.0066(16)
C4' 0.0190(19) 0.028(2) 0.030(2) -0.0072(17) 0.0004(17) -0.0017(16)
C5' 0.0181(19) 0.0188(19) 0.025(2) -0.0010(15) 0.0005(16) 0.0009(14)
C6' 0.0186(19) 0.0166(19) 0.029(2) -0.0012(15) -0.0004(17) 0.0004(14)
C7' 0.0182(19) 0.023(2) 0.0218(19) -0.0045(15) 0.0027(16) -0.0025(15)
C8' 0.0209(19) 0.0191(19) 0.0235(19) -0.0037(15) -0.0001(16) -0.0028(15)
C9' 0.035(2) 0.023(2) 0.0194(19) -0.0042(15) -0.0079(18) -0.0037(16)
C10' 0.050(3) 0.024(2) 0.023(2) -0.0071(17) 0.000(2) -0.0084(18)
C11' 0.078(4) 0.027(2) 0.021(2) -0.0024(17) -0.002(2) -0.011(2)
C12' 0.080(4) 0.027(2) 0.029(2) -0.0002(19) -0.020(3) 0.002(2)
C13' 0.046(3) 0.025(2) 0.049(3) -0.009(2) -0.025(2) 0.0004(19)
C14' 0.040(3) 0.028(2) 0.035(2) -0.0028(18) -0.013(2) -0.0047(18)
C15' 0.030(2) 0.048(3) 0.049(2) -0.0140(18) 0.0203(18) 0.0022(19)
C22' 0.023(2) 0.0161(19) 0.031(2) -0.0043(15) -0.0045(17) 0.0014(15)
C23' 0.021(2) 0.023(2) 0.034(2) -0.0002(17) -0.0075(18) 0.0023(15)
C24' 0.023(2) 0.025(2) 0.047(3) -0.0057(19) -0.004(2) 0.0018(16)
C25' 0.030(2) 0.024(2) 0.071(3) -0.008(2) -0.008(2) 0.0002(18)
C26' 0.025(2) 0.034(3) 0.068(3) 0.012(2) -0.005(2) -0.0086(19)
C27' 0.021(2) 0.051(3) 0.044(3) 0.003(2) -0.002(2) -0.0016(19)
C28' 0.023(2) 0.042(3) 0.036(2) -0.0081(19) -0.003(2) 0.0021(18)
C29' 0.0215(19) 0.022(2) 0.0225(19) -0.0035(15) -0.0020(16) 0.0007(15)
C30' 0.081(4) 0.022(2) 0.048(3) -0.014(2) -0.038(3) 0.006(2)
C31' 0.120(5) 0.019(2) 0.073(4) -0.008(2) -0.067(4) 0.006(3)
C32' 0.069(3) 0.032(3) 0.040(3) 0.003(2) -0.031(3) -0.002(2)
C33' 0.031(2) 0.030(2) 0.024(2) -0.0013(17) -0.0043(18) -0.0018(17)
C34' 0.0219(19) 0.021(2) 0.026(2) -0.0049(16) 0.0010(17) 0.0015(15)
C35' 0.0149(18) 0.0208(19) 0.0238(19) -0.0028(15) -0.0013(16) -0.0012(14)
C36' 0.0206(19) 0.027(2) 0.0219(19) -0.0048(16) 0.0011(17) -0.0037(15)
C37' 0.031(2) 0.020(2) 0.039(2) -0.0084(17) 0.003(2) -0.0047(16)
C38' 0.025(2) 0.023(2) 0.037(2) 0.0029(17) 0.0064(19) -0.0026(16)
C39' 0.020(2) 0.031(2) 0.025(2) 0.0028(17) 0.0005(17) 0.0003(16)
C40' 0.0177(19) 0.025(2) 0.026(2) -0.0046(16) -0.0009(17) -0.0002(15)
C41' 0.021(2) 0.022(2) 0.038(2) -0.0025(17) 0.0000(18) 0.0066(16)
C42' 0.028(2) 0.0156(19) 0.033(2) -0.0072(16) 0.0057(18) 0.0051(15)
C43' 0.033(2) 0.027(2) 0.045(3) -0.0106(19) 0.006(2) -0.0036(18)
C44' 0.050(3) 0.024(2) 0.044(3) -0.0036(19) 0.016(2) -0.0031(19)
C45' 0.063(3) 0.022(2) 0.035(2) -0.0068(18) 0.003(2) 0.003(2)
C46' 0.045(3) 0.035(3) 0.041(3) -0.017(2) -0.001(2) 0.007(2)
C47' 0.032(2) 0.024(2) 0.042(2) -0.0121(18) 0.006(2) 0.0043(17)
C48' 0.0197(19) 0.0148(18) 0.0209(18) -0.0051(14) -0.0014(16) -0.0001(14)
C49' 0.025(2) 0.023(2) 0.024(2) -0.0072(16) 0.0005(17) -0.0016(15)
C50' 0.032(2) 0.019(2) 0.0218(19) -0.0047(15) -0.0007(18) -0.0009(16)
C51' 0.034(2) 0.023(2) 0.022(2) -0.0024(16) 0.0048(18) -0.0054(16)
C52' 0.022(2) 0.032(2) 0.026(2) -0.0059(17) 0.0026(17) -0.0031(16)
C53' 0.027(2) 0.025(2) 0.0211(19) -0.0051(16) -0.0006(17) 0.0007(16)
C54' 0.0190(19) 0.023(2) 0.0177(18) -0.0015(15) 0.0003(16) -0.0047(15)
C55' 0.0141(18) 0.0209(19) 0.0240(19) -0.0010(15) -0.0014(16) -0.0053(14)
C56' 0.0195(19) 0.028(2) 0.024(2) -0.0036(16) 0.0014(17) -0.0056(15)
C57' 0.019(2) 0.033(2) 0.033(2) -0.0067(18) 0.0002(18) 0.0000(16)
C58' 0.020(2) 0.031(2) 0.029(2) 0.0046(17) -0.0061(18) -0.0030(16)
C59' 0.023(2) 0.036(2) 0.025(2) -0.0011(17) -0.0008(18) -0.0100(17)
C60' 0.0184(19) 0.028(2) 0.0211(19) -0.0038(16) -0.0003(16) -0.0032(15)
C16' 0.044(4) 0.045(2) 0.047(2) -0.0087(19) 0.026(2) 0.009(2)
C21' 0.084(14) 0.066(8) 0.048(4) -0.012(4) 0.022(5) -0.009(9)
C20' 0.069(12) 0.085(10) 0.048(5) -0.010(4) 0.024(5) 0.009(8)
C19' 0.038(10) 0.075(10) 0.058(6) -0.001(5) 0.022(5) 0.026(6)
C18' 0.055(11) 0.078(9) 0.055(5) 0.002(5) 0.024(5) 0.014(7)
C17' 0.093(14) 0.072(7) 0.057(5) -0.001(4) 0.025(5) -0.022(9)
C16C 0.044(4) 0.045(2) 0.047(2) -0.0087(19) 0.026(2) 0.009(2)
C21C 0.063(5) 0.042(4) 0.042(3) -0.004(2) 0.022(3) 0.003(3)
C20C 0.109(7) 0.045(4) 0.048(3) -0.002(3) 0.032(3) 0.004(4)
C19C 0.120(7) 0.049(4) 0.057(4) -0.014(3) 0.054(4) -0.004(4)
C18C 0.115(7) 0.062(4) 0.070(4) -0.021(3) 0.061(4) -0.016(4)
C17C 0.071(5) 0.058(3) 0.065(4) -0.022(3) 0.047(3) -0.014(3)
F1 0.0283(13) 0.0530(16) 0.0425(15) -0.0029(12) 0.0007(12) -0.0023(11)
F2 0.0495(17) 0.0564(19) 0.138(3) -0.057(2) -0.0452(19) 0.0173(14)
F3 0.0513(17) 0.0683(19) 0.0492(17) 0.0185(14) 0.0037(14) 0.0121(14)
F4 0.0237(12) 0.0410(14) 0.0577(16) -0.0093(12) -0.0045(12) 0.0038(10)
B1 0.019(2) 0.033(3) 0.048(3) -0.006(2) -0.008(2) 0.001(2)
F5 0.0279(12) 0.0418(14) 0.0428(14) -0.0103(11) 0.0015(11) -0.0105(10)
F6 0.0389(16) 0.058(2) 0.193(4) -0.075(2) -0.023(2) 0.0031(14)
F7 0.0486(19) 0.124(3) 0.087(2) 0.065(2) 0.0124(18) 0.0179(18)
F8 0.0247(12) 0.0417(14) 0.0499(15) -0.0092(12) -0.0013(11) 0.0032(10)
B2 0.023(3) 0.035(3) 0.051(3) -0.001(2) -0.008(2) 0.000(2)
O1S 0.032(3) 0.037(4) 0.047(4) -0.009(3) -0.001(3) -0.006(3)
C1S 0.036(4) 0.047(6) 0.068(7) -0.011(5) -0.001(4) -0.004(3)
C2S 0.036(4) 0.036(5) 0.031(6) 0.000(4) -0.002(4) -0.002(3)
C3S 0.032(3) 0.039(5) 0.033(6) -0.001(4) -0.004(3) -0.006(3)
C4S 0.037(4) 0.041(5) 0.051(5) -0.008(4) -0.001(4) -0.006(3)
O2S 0.087(5) 0.050(6) 0.068(5) -0.016(6) 0.007(4) 0.003(5)
C5S 0.103(7) 0.097(10) 0.141(14) -0.032(10) 0.035(8) 0.004(7)
C6S 0.092(7) 0.062(7) 0.093(11) -0.021(7) 0.006(6) 0.014(6)
C7S 0.091(5) 0.055(7) 0.114(12) -0.026(7) 0.010(6) 0.002(5)
C8S 0.079(6) 0.065(7) 0.079(8) -0.027(7) 0.001(6) -0.003(5)

loop_
_atom_type_symbol
_atom_type_description
_atom_type_scat_dispersion_real
_atom_type_scat_dispersion_imag
_atom_type_scat_source
C C 0.0033 0.0016 'International Tables Vol C Tables 4.2.6.8 and 6.1.1.4'
H H 0.0000 0.0000 'International Tables Vol C Tables 4.2.6.8 and 6.1.1.4'
B B 0.0013 0.0007 'International Tables Vol C Tables 4.2.6.8 and 6.1.1.4'
F F 0.0171 0.0103 'International Tables Vol C Tables 4.2.6.8 and 6.1.1.4'
N N 0.0061 0.0033 'International Tables Vol C Tables 4.2.6.8 and 6.1.1.4'
O O 0.0106 0.0060 'International Tables Vol C Tables 4.2.6.8 and 6.1.1.4'
P P 0.1023 0.0942 'International Tables Vol C Tables 4.2.6.8 and 6.1.1.4'
Rh Rh -1.1178 0.9187 'International Tables Vol C Tables 4.2.6.8 and 6.1.1.4'

loop_
_geom_angle_atom_site_label_1
_geom_angle_atom_site_label_2
_geom_angle_atom_site_label_3
_geom_angle
P2 Rh1 P1 80.02(3)
P2 Rh1 P4 162.89(4)
P3 Rh1 P1 165.57(4)
P3 Rh1 P2 105.36(3)
P3 Rh1 P4 80.79(3)
P4 Rh1 P1 97.94(3)
C1 P1 Rh1 112.81(11)
C3 P1 Rh1 114.49(12)
C3 P1 C1 100.64(16)
C9 P1 Rh1 120.79(12)
C9 P1 C1 99.54(16)
C9 P1 C3 105.82(16)
C2 P2 Rh1 114.48(11)
C4 P2 Rh1 109.03(11)
C4 P2 C2 104.77(16)
C29 P2 Rh1 125.94(12)
C29 P2 C2 104.21(16)
C29 P2 C4 95.10(15)
C5 P3 Rh1 109.99(12)
C5 P3 C7 102.00(16)
C7 P3 Rh1 114.16(11)
C35 P3 Rh1 124.92(12)
C35 P3 C5 99.02(16)
C35 P3 C7 103.59(16)
C6 P4 Rh1 116.27(12)
C6 P4 C8 99.10(16)
C8 P4 Rh1 111.60(11)
C48 P4 Rh1 120.75(11)
C48 P4 C6 105.28(16)
C48 P4 C8 100.70(16)
C1 N1 C2 112.9(3)
C1 N1 C22 113.3(3)
C2 N1 C22 115.2(3)
C3 N2 C15 109.1(3)
C4 N2 C3 115.4(3)
C4 N2 C15 106.7(3)
C5 N3 C41 111.5(3)
C6 N3 C5 114.8(3)
C6 N3 C41 114.4(3)
C7 N4 C54 115.7(3)
C8 N4 C7 113.6(3)
C8 N4 C54 111.7(3)
P1 C1 H1A 107.9
P1 C1 H1B 107.9
N1 C1 P1 117.6(2)
N1 C1 H1A 107.9
N1 C1 H1B 107.9
H1A C1 H1B 107.2
P2 C2 H2A 108.5
P2 C2 H2B 108.5
N1 C2 P2 115.2(2)
N1 C2 H2A 108.5
N1 C2 H2B 108.5
H2A C2 H2B 107.5
P1 C3 H3A 109.6
P1 C3 H3B 109.6
N2 C3 P1 110.4(2)
N2 C3 H3A 109.6
N2 C3 H3B 109.6
H3A C3 H3B 108.1
P2 C4 H4A 107.9
P2 C4 H4B 107.9
N2 C4 P2 117.5(2)
N2 C4 H4A 107.9
N2 C4 H4B 107.9
H4A C4 H4B 107.2
P3 C5 H5A 109.1
P3 C5 H5B 109.1
N3 C5 P3 112.4(2)
N3 C5 H5A 109.1
N3 C5 H5B 109.1
H5A C5 H5B 107.9
P4 C6 H6A 110.2
P4 C6 H6B 110.2
N3 C6 P4 107.4(2)
N3 C6 H6A 110.2
N3 C6 H6B 110.2
H6A C6 H6B 108.5
P3 C7 H7A 108.4
P3 C7 H7B 108.4
N4 C7 P3 115.6(2)
N4 C7 H7A 108.4
N4 C7 H7B 108.4
H7A C7 H7B 107.5
P4 C8 H8A 107.8
P4 C8 H8B 107.8
N4 C8 P4 118.1(2)
N4 C8 H8A 107.8
N4 C8 H8B 107.8
H8A C8 H8B 107.1
C10 C9 P1 124.1(3)
C10 C9 C14 118.9(3)
C14 C9 P1 116.8(3)
C9 C10 H10 119.8
C11 C10 C9 120.4(4)
C11 C10 H10 119.8
C10 C11 H11 120.0
C10 C11 C12 120.0(4)
C12 C11 H11 120.0
C11 C12 H12 120.0
C13 C12 C11 119.9(4)
C13 C12 H12 120.0
C12 C13 H13 120.1
C14 C13 C12 119.8(4)
C14 C13 H13 120.1
C9 C14 H14 119.5
C13 C14 C9 121.0(4)
C13 C14 H14 119.5
N2 C15 H15A 110.7
N2 C15 H15B 110.7
N2 C15 H15C 107.1
N2 C15 H15D 107.1
N2 C15 C16 105.0(3)
H15A C15 H15B 108.8
H15C C15 H15D 106.8
C16 C15 H15A 110.7
C16 C15 H15B 110.7
C16B C15 N2 121.0(4)
C16B C15 H15C 107.1
C16B C15 H15D 107.1
N1 C22 H22A 108.9
N1 C22 H22B 108.9
N1 C22 C23 113.3(3)
H22A C22 H22B 107.7
C23 C22 H22A 108.9
C23 C22 H22B 108.9
C24 C23 C22 121.7(3)
C28 C23 C22 119.6(3)
C28 C23 C24 118.5(3)
C23 C24 H24 119.8
C25 C24 C23 120.5(4)
C25 C24 H24 119.8
C24 C25 H25 119.6
C26 C25 C24 120.8(4)
C26 C25 H25 119.6
C25 C26 H26 120.1
C25 C26 C27 119.7(4)
C27 C26 H26 120.1
C26 C27 H27 120.2
C26 C27 C28 119.6(4)
C28 C27 H27 120.2
C23 C28 C27 120.8(4)
C23 C28 H28 119.6
C27 C28 H28 119.6
C30 C29 P2 120.3(3)
C34 C29 P2 120.1(3)
C34 C29 C30 118.9(3)
C29 C30 H30 120.0
C31 C30 C29 120.1(3)
C31 C30 H30 120.0
C30 C31 H31 119.8
C32 C31 C30 120.4(3)
C32 C31 H31 119.8
C31 C32 H32 120.0
C33 C32 C31 119.9(3)
C33 C32 H32 120.0
C32 C33 H33 120.0
C32 C33 C34 119.9(4)
C34 C33 H33 120.0
C29 C34 C33 120.7(3)
C29 C34 H34 119.6
C33 C34 H34 119.6
C36 C35 P3 120.5(3)
C36 C35 C40 118.5(3)
C40 C35 P3 120.9(3)
C35 C36 H36 119.6
C37 C36 C35 120.8(4)
C37 C36 H36 119.6
C36 C37 H37 120.2
C38 C37 C36 119.6(4)
C38 C37 H37 120.2
C37 C38 H38 119.9
C39 C38 C37 120.2(4)
C39 C38 H38 119.9
C38 C39 H39 119.9
C38 C39 C40 120.1(4)
C40 C39 H39 119.9
C35 C40 H40 119.7
C39 C40 C35 120.7(4)
C39 C40 H40 119.7
N3 C41 H41A 109.8
N3 C41 H41B 109.8
N3 C41 C42 109.2(3)
H41A C41 H41B 108.3
C42 C41 H41A 109.8
C42 C41 H41B 109.8
C43 C42 C41 121.4(4)
C43 C42 C47 117.8(4)
C47 C42 C41 120.5(4)
C42 C43 H43 119.5
C44 C43 C42 121.0(4)
C44 C43 H43 119.5
C43 C44 H44 119.6
C45 C44 C43 120.8(4)
C45 C44 H44 119.6
C44 C45 H45 120.4
C44 C45 C46 119.2(4)
C46 C45 H45 120.4
C45 C46 H46 119.9
C45 C46 C47 120.2(4)
C47 C46 H46 119.9
C42 C47 H47 119.6
C46 C47 C42 120.8(4)
C46 C47 H47 119.6
C49 C48 P4 123.8(3)
C49 C48 C53 118.8(3)
C53 C48 P4 117.4(3)
C48 C49 H49 119.8
C50 C49 C48 120.4(3)
C50 C49 H49 119.8
C49 C50 H50 119.9
C51 C50 C49 120.2(4)
C51 C50 H50 119.9
C50 C51 H51 119.9
C50 C51 C52 120.2(4)
C52 C51 H51 119.9
C51 C52 H52 120.1
C53 C52 C51 119.8(4)
C53 C52 H52 120.1
C48 C53 H53 119.7
C52 C53 C48 120.6(4)
C52 C53 H53 119.7
N4 C54 H54A 108.6
N4 C54 H54B 108.6
N4 C54 C55 114.7(3)
H54A C54 H54B 107.6
C55 C54 H54A 108.6
C55 C54 H54B 108.6
C56 C55 C54 117.8(3)
C60 C55 C54 123.6(3)
C60 C55 C56 118.5(3)
C55 C56 H56 119.9
C57 C56 C55 120.2(3)
C57 C56 H56 119.9
C56 C57 H57 119.7
C58 C57 C56 120.6(4)
C58 C57 H57 119.7
C57 C58 H58 120.0
C57 C58 C59 120.0(4)
C59 C58 H58 120.0
C58 C59 H59 120.1
C58 C59 C60 119.8(4)
C60 C59 H59 120.1
C55 C60 C59 121.0(3)
C55 C60 H60 119.5
C59 C60 H60 119.5
C17 C16 C15 118.0(3)
C17 C16 C21 120.0
C21 C16 C15 121.9(3)
C16 C17 H17 120.0
C16 C17 C18 120.0
C18 C17 H17 120.0
C17 C18 H18 120.0
C19 C18 C17 120.0
C19 C18 H18 120.0
C18 C19 H19 120.0
C18 C19 C20 120.0
C20 C19 H19 120.0
C19 C20 H20 120.0
C21 C20 C19 120.0
C21 C20 H20 120.0
C16 C21 H21 120.0
C20 C21 C16 120.0
C20 C21 H21 120.0
C17B C16B C15 123.3(8)
C21B C16B C15 117.3(8)
C21B C16B C17B 119.2(9)
C16B C17B H17B 119.8
C18B C17B C16B 120.4(9)
C18B C17B H17B 119.8
C17B C18B H18B 120.0
C17B C18B C19B 119.9(10)
C19B C18B H18B 120.0
C18B C19B H19B 120.2
C20B C19B C18B 119.5(11)
C20B C19B H19B 120.2
C19B C20B H20B 119.7
C19B C20B C21B 120.6(10)
C21B C20B H20B 119.7
C16B C21B C20B 120.3(9)
C16B C21B H21B 119.9
C20B C21B H21B 119.9
P2' Rh1' P1' 79.43(3)
P2' Rh1' P4' 163.16(4)
P3' Rh1' P1' 166.44(4)
P3' Rh1' P2' 105.20(3)
P3' Rh1' P4' 79.96(3)
P4' Rh1' P1' 99.29(3)
C1' P1' Rh1' 113.04(12)
C3' P1' Rh1' 114.60(12)
C3' P1' C1' 99.96(17)
C9' P1' Rh1' 120.37(12)
C9' P1' C1' 99.67(16)
C9' P1' C3' 106.38(17)
C2' P2' Rh1' 116.01(11)
C4' P2' Rh1' 109.86(12)
C4' P2' C2' 104.00(16)
C29' P2' Rh1' 122.47(12)
C29' P2' C2' 105.11(16)
C29' P2' C4' 96.28(16)
C5' P3' Rh1' 111.75(12)
C5' P3' C7' 102.07(16)
C7' P3' Rh1' 114.31(11)
C35' P3' Rh1' 122.69(12)
C35' P3' C5' 99.21(15)
C35' P3' C7' 104.02(16)
C6' P4' Rh1' 116.17(12)
C6' P4' C8' 98.20(16)
C8' P4' Rh1' 112.98(11)
C48' P4' Rh1' 118.95(11)
C48' P4' C6' 106.44(15)
C48' P4' C8' 101.19(15)
C1' N1' C2' 113.5(3)
C1' N1' C22' 113.3(3)
C2' N1' C22' 114.5(3)
C3' N2' C15' 110.3(3)
C4' N2' C3' 114.7(3)
C4' N2' C15' 106.4(3)
C5' N3' C6' 115.2(3)
C5' N3' C41' 110.7(3)
C6' N3' C41' 112.0(3)
C8' N4' C7' 113.4(3)
C8' N4' C54' 111.2(3)
C54' N4' C7' 115.6(3)
P1' C1' H1'A 107.7
P1' C1' H1'B 107.7
N1' C1' P1' 118.4(2)
N1' C1' H1'A 107.7
N1' C1' H1'B 107.7
H1'A C1' H1'B 107.1
P2' C2' H2'A 108.6
P2' C2' H2'B 108.6
N1' C2' P2' 114.7(2)
N1' C2' H2'A 108.6
N1' C2' H2'B 108.6
H2'A C2' H2'B 107.6
P1' C3' H3'A 109.4
P1' C3' H3'B 109.4
N2' C3' P1' 111.1(2)
N2' C3' H3'A 109.4
N2' C3' H3'B 109.4
H3'A C3' H3'B 108.0
P2' C4' H4'A 107.9
P2' C4' H4'B 107.9
N2' C4' P2' 117.4(2)
N2' C4' H4'A 107.9
N2' C4' H4'B 107.9
H4'A C4' H4'B 107.2
P3' C5' H5'A 108.9
P3' C5' H5'B 108.9
N3' C5' P3' 113.5(2)
N3' C5' H5'A 108.9
N3' C5' H5'B 108.9
H5'A C5' H5'B 107.7
P4' C6' H6'A 110.1
P4' C6' H6'B 110.1
N3' C6' P4' 108.1(2)
N3' C6' H6'A 110.1
N3' C6' H6'B 110.1
H6'A C6' H6'B 108.4
P3' C7' H7'A 108.3
P3' C7' H7'B 108.3
N4' C7' P3' 116.1(2)
N4' C7' H7'A 108.3
N4' C7' H7'B 108.3
H7'A C7' H7'B 107.4
P4' C8' H8'A 107.8
P4' C8' H8'B 107.8
N4' C8' P4' 118.1(2)
N4' C8' H8'A 107.8
N4' C8' H8'B 107.8
H8'A C8' H8'B 107.1
C10' C9' P1' 124.2(3)
C14' C9' P1' 116.5(3)
C14' C9' C10' 119.2(4)
C9' C10' H10' 120.0
C11' C10' C9' 119.9(4)
C11' C10' H10' 120.0
C10' C11' H11' 120.2
C12' C11' C10' 119.5(4)
C12' C11' H11' 120.2
C11' C12' H12' 119.5
C13' C12' C11' 121.1(4)
C13' C12' H12' 119.5
C12' C13' H13' 120.4
C14' C13' C12' 119.2(4)
C14' C13' H13' 120.4
C9' C14' H14' 119.5
C13' C14' C9' 121.1(4)
C13' C14' H14' 119.5
N2' C15' H15E 111.0
N2' C15' H15F 111.0
N2' C15' H15G 108.0
N2' C15' H15H 108.0
N2' C15' C16' 104.0(8)
H15E C15' H15F 109.0
H15G C15' H15H 107.3
C16' C15' H15E 111.0
C16' C15' H15F 111.0
C16C C15' N2' 117.0(4)
C16C C15' H15G 108.0
C16C C15' H15H 108.0
N1' C22' H22C 108.8
N1' C22' H22D 108.8
N1' C22' C23' 113.7(3)
H22C C22' H22D 107.7
C23' C22' H22C 108.8
C23' C22' H22D 108.8
C24' C23' C22' 121.3(4)
C28' C23' C22' 120.0(3)
C28' C23' C24' 118.7(4)
C23' C24' H24' 119.7
C25' C24' C23' 120.6(4)
C25' C24' H24' 119.7
C24' C25' H25' 119.8
C26' C25' C24' 120.3(4)
C26' C25' H25' 119.8
C25' C26' H26' 120.0
C25' C26' C27' 120.0(4)
C27' C26' H26' 120.0
C26' C27' H27' 120.2
C26' C27' C28' 119.5(4)
C28' C27' H27' 120.2
C23' C28' C27' 120.9(4)
C23' C28' H28' 119.6
C27' C28' H28' 119.6
C30' C29' P2' 124.2(3)
C34' C29' P2' 117.8(3)
C34' C29' C30' 117.9(3)
C29' C30' H30' 120.0
C31' C30' C29' 120.0(4)
C31' C30' H30' 120.0
C30' C31' H31' 119.5
C30' C31' C32' 121.0(4)
C32' C31' H31' 119.5
C31' C32' H32' 120.5
C33' C32' C31' 119.1(4)
C33' C32' H32' 120.5
C32' C33' H33' 119.9
C32' C33' C34' 120.1(4)
C34' C33' H33' 119.9
C29' C34' H34' 119.1
C33' C34' C29' 121.9(3)
C33' C34' H34' 119.1
C36' C35' P3' 119.1(3)
C36' C35' C40' 118.8(3)
C40' C35' P3' 122.0(3)
C35' C36' H36' 119.7
C35' C36' C37' 120.6(3)
C37' C36' H36' 119.7
C36' C37' H37' 119.8
C38' C37' C36' 120.4(4)
C38' C37' H37' 119.8
C37' C38' H38' 120.2
C37' C38' C39' 119.6(3)
C39' C38' H38' 120.2
C38' C39' H39' 119.8
C38' C39' C40' 120.5(4)
C40' C39' H39' 119.8
C35' C40' H40' 120.0
C39' C40' C35' 120.1(3)
C39' C40' H40' 120.0
N3' C41' H41C 109.2
N3' C41' H41D 109.2
N3' C41' C42' 111.9(3)
H41C C41' H41D 107.9
C42' C41' H41C 109.2
C42' C41' H41D 109.2
C43' C42' C41' 120.2(4)
C43' C42' C47' 118.5(4)
C47' C42' C41' 121.3(3)
C42' C43' H43' 119.9
C42' C43' C44' 120.2(4)
C44' C43' H43' 119.9
C43' C44' H44' 119.9
C45' C44' C43' 120.3(4)
C45' C44' H44' 119.9
C44' C45' H45' 120.2
C46' C45' C44' 119.6(4)
C46' C45' H45' 120.2
C45' C46' H46' 119.8
C45' C46' C47' 120.5(4)
C47' C46' H46' 119.8
C42' C47' H47' 119.5
C46' C47' C42' 121.0(4)
C46' C47' H47' 119.5
C49' C48' P4' 124.5(3)
C53' C48' P4' 116.6(3)
C53' C48' C49' 118.9(3)
C48' C49' H49' 119.9
C50' C49' C48' 120.2(3)
C50' C49' H49' 119.9
C49' C50' H50' 119.9
C51' C50' C49' 120.2(3)
C51' C50' H50' 119.9
C50' C51' H51' 120.0
C50' C51' C52' 120.0(3)
C52' C51' H51' 120.0
C51' C52' H52' 119.9
C53' C52' C51' 120.2(3)
C53' C52' H52' 119.9
C48' C53' H53' 119.7
C52' C53' C48' 120.5(3)
C52' C53' H53' 119.7
N4' C54' H54C 108.5
N4' C54' H54D 108.5
N4' C54' C55' 115.1(3)
H54C C54' H54D 107.5
C55' C54' H54C 108.5
C55' C54' H54D 108.5
C56' C55' C54' 117.5(3)
C60' C55' C54' 123.8(3)
C60' C55' C56' 118.7(3)
C55' C56' H56' 119.6
C57' C56' C55' 120.7(3)
C57' C56' H56' 119.6
C56' C57' H57' 120.1
C58' C57' C56' 119.8(3)
C58' C57' H57' 120.1
C57' C58' H58' 120.0
C57' C58' C59' 120.1(3)
C59' C58' H58' 120.0
C58' C59' H59' 120.0
C58' C59' C60' 120.1(3)
C60' C59' H59' 120.0
C55' C60' C59' 120.6(3)
C55' C60' H60' 119.7
C59' C60' H60' 119.7
C21' C16' C15' 119.0(10)
C21' C16' C17' 120.0
C17' C16' C15' 120.7(10)
C16' C21' H21' 120.0
C20' C21' C16' 120.0
C20' C21' H21' 120.0
C21' C20' H20' 120.0
C21' C20' C19' 120.0
C19' C20' H20' 120.0
C20' C19' H19' 120.0
C18' C19' C20' 120.0
C18' C19' H19' 120.0
C19' C18' H18' 120.0
C19' C18' C17' 120.0
C17' C18' H18' 120.0
C16' C17' H17' 120.0
C18' C17' C16' 120.0
C18' C17' H17' 120.0
C21C C16C C15' 119.8(4)
C21C C16C C17C 120.0
C17C C16C C15' 120.1(4)
C16C C21C H21C 120.0
C20C C21C C16C 120.0
C20C C21C H21C 120.0
C21C C20C H20C 120.0
C19C C20C C21C 120.0
C19C C20C H20C 120.0
C20C C19C H19C 120.0
C20C C19C C18C 120.0
C18C C19C H19C 120.0
C19C C18C H18C 120.0
C17C C18C C19C 120.0
C17C C18C H18C 120.0
C16C C17C H17C 120.0
C18C C17C C16C 120.0
C18C C17C H17C 120.0
F1 B1 F2 107.2(4)
F3 B1 F1 108.9(4)
F3 B1 F2 110.1(4)
F3 B1 F4 110.6(4)
F4 B1 F1 109.3(4)
F4 B1 F2 110.6(4)
F5 B2 F8 109.4(4)
F6 B2 F5 108.4(4)
F6 B2 F7 110.4(4)
F6 B2 F8 110.3(4)
F7 B2 F5 108.6(4)
F7 B2 F8 109.7(4)
C3S O1S C2S 113.5(6)
H1SA C1S H1SB 109.5
H1SA C1S H1SC 109.5
H1SB C1S H1SC 109.5
C2S C1S H1SA 109.5
C2S C1S H1SB 109.5
C2S C1S H1SC 109.5
O1S C2S C1S 108.3(8)
O1S C2S H2SA 110.0
O1S C2S H2SB 110.0
C1S C2S H2SA 110.0
C1S C2S H2SB 110.0
H2SA C2S H2SB 108.4
O1S C3S H3SA 109.7
O1S C3S H3SB 109.7
O1S C3S C4S 109.6(8)
H3SA C3S H3SB 108.2
C4S C3S H3SA 109.7
C4S C3S H3SB 109.7
C3S C4S H4SA 109.5
C3S C4S H4SB 109.5
C3S C4S H4SC 109.5
H4SA C4S H4SB 109.5
H4SA C4S H4SC 109.5
H4SB C4S H4SC 109.5
C7S O2S C6S 117.0(9)
H5SA C5S H5SB 109.5
H5SA C5S H5SC 109.5
H5SB C5S H5SC 109.5
C6S C5S H5SA 109.5
C6S C5S H5SB 109.5
C6S C5S H5SC 109.5
O2S C6S C5S 119.2(13)
O2S C6S H6SA 107.5
O2S C6S H6SB 107.5
C5S C6S H6SA 107.5
C5S C6S H6SB 107.5
H6SA C6S H6SB 107.0
O2S C7S H7SA 109.3
O2S C7S H7SB 109.3
O2S C7S C8S 111.6(11)
H7SA C7S H7SB 108.0
C8S C7S H7SA 109.3
C8S C7S H7SB 109.3
C7S C8S H8SA 109.5
C7S C8S H8SB 109.5
C7S C8S H8SC 109.5
H8SA C8S H8SB 109.5
H8SA C8S H8SC 109.5
H8SB C8S H8SC 109.5

loop_
_geom_bond_atom_site_label_1
_geom_bond_atom_site_label_2
_geom_bond_distance
Rh1 P1 2.2877(10)
Rh1 P2 2.2724(9)
Rh1 P3 2.2669(10)
Rh1 P4 2.2819(9)
P1 C1 1.896(3)
P1 C3 1.837(3)
P1 C9 1.819(4)
P2 C2 1.873(3)
P2 C4 1.856(3)
P2 C29 1.834(3)
P3 C5 1.862(3)
P3 C7 1.873(3)
P3 C35 1.832(4)
P4 C6 1.849(3)
P4 C8 1.901(3)
P4 C48 1.817(4)
N1 C1 1.455(4)
N1 C2 1.460(4)
N1 C22 1.468(4)
N2 C3 1.475(4)
N2 C4 1.466(4)
N2 C15 1.490(4)
N3 C5 1.466(4)
N3 C6 1.466(4)
N3 C41 1.478(4)
N4 C7 1.462(4)
N4 C8 1.450(4)
N4 C54 1.468(4)
C1 H1A 0.9900
C1 H1B 0.9900
C2 H2A 0.9900
C2 H2B 0.9900
C3 H3A 0.9900
C3 H3B 0.9900
C4 H4A 0.9900
C4 H4B 0.9900
C5 H5A 0.9900
C5 H5B 0.9900
C6 H6A 0.9900
C6 H6B 0.9900
C7 H7A 0.9900
C7 H7B 0.9900
C8 H8A 0.9900
C8 H8B 0.9900
C9 C10 1.393(5)
C9 C14 1.394(5)
C10 H10 0.9500
C10 C11 1.391(5)
C11 H11 0.9500
C11 C12 1.393(6)
C12 H12 0.9500
C12 C13 1.387(6)
C13 H13 0.9500
C13 C14 1.384(5)
C14 H14 0.9500
C15 H15A 0.9900
C15 H15B 0.9900
C15 H15C 0.9900
C15 H15D 0.9900
C15 C16 1.613(5)
C15 C16B 1.457(9)
C22 H22A 0.9900
C22 H22B 0.9900
C22 C23 1.516(5)
C23 C24 1.394(5)
C23 C28 1.386(5)
C24 H24 0.9500
C24 C25 1.383(5)
C25 H25 0.9500
C25 C26 1.374(5)
C26 H26 0.9500
C26 C27 1.387(5)
C27 H27 0.9500
C27 C28 1.398(5)
C28 H28 0.9500
C29 C30 1.400(5)
C29 C34 1.387(5)
C30 H30 0.9500
C30 C31 1.392(5)
C31 H31 0.9500
C31 C32 1.384(5)
C32 H32 0.9500
C32 C33 1.383(5)
C33 H33 0.9500
C33 C34 1.396(5)
C34 H34 0.9500
C35 C36 1.392(5)
C35 C40 1.393(5)
C36 H36 0.9500
C36 C37 1.391(5)
C37 H37 0.9500
C37 C38 1.387(5)
C38 H38 0.9500
C38 C39 1.376(5)
C39 H39 0.9500
C39 C40 1.389(5)
C40 H40 0.9500
C41 H41A 0.9900
C41 H41B 0.9900
C41 C42 1.509(5)
C42 C43 1.387(5)
C42 C47 1.393(5)
C43 H43 0.9500
C43 C44 1.385(5)
C44 H44 0.9500
C44 C45 1.371(6)
C45 H45 0.9500
C45 C46 1.382(6)
C46 H46 0.9500
C46 C47 1.393(6)
C47 H47 0.9500
C48 C49 1.391(5)
C48 C53 1.398(5)
C49 H49 0.9500
C49 C50 1.388(5)
C50 H50 0.9500
C50 C51 1.376(5)
C51 H51 0.9500
C51 C52 1.388(5)
C52 H52 0.9500
C52 C53 1.383(5)
C53 H53 0.9500
C54 H54A 0.9900
C54 H54B 0.9900
C54 C55 1.511(5)
C55 C56 1.407(5)
C55 C60 1.386(5)
C56 H56 0.9500
C56 C57 1.386(5)
C57 H57 0.9500
C57 C58 1.378(5)
C58 H58 0.9500
C58 C59 1.385(5)
C59 H59 0.9500
C59 C60 1.394(5)
C60 H60 0.9500
C16 C17 1.3900
C16 C21 1.3900
C17 H17 0.9500
C17 C18 1.3900
C18 H18 0.9500
C18 C19 1.3900
C19 H19 0.9500
C19 C20 1.3900
C20 H20 0.9500
C20 C21 1.3900
C21 H21 0.9500
C16B C17B 1.410(12)
C16B C21B 1.360(12)
C17B H17B 0.9500
C17B C18B 1.377(12)
C18B H18B 0.9500
C18B C19B 1.400(13)
C19B H19B 0.9500
C19B C20B 1.365(14)
C20B H20B 0.9500
C20B C21B 1.409(13)
C21B H21B 0.9500
Rh1' P1' 2.2871(10)
Rh1' P2' 2.2718(9)
Rh1' P3' 2.2658(9)
Rh1' P4' 2.2793(9)
P1' C1' 1.902(4)
P1' C3' 1.836(4)
P1' C9' 1.824(4)
P2' C2' 1.865(3)
P2' C4' 1.864(4)
P2' C29' 1.830(4)
P3' C5' 1.868(3)
P3' C7' 1.875(4)
P3' C35' 1.827(4)
P4' C6' 1.844(3)
P4' C8' 1.902(3)
P4' C48' 1.816(3)
N1' C1' 1.453(4)
N1' C2' 1.462(4)
N1' C22' 1.464(4)
N2' C3' 1.474(4)
N2' C4' 1.469(4)
N2' C15' 1.492(5)
N3' C5' 1.467(4)
N3' C6' 1.473(4)
N3' C41' 1.483(4)
N4' C7' 1.467(4)
N4' C8' 1.452(4)
N4' C54' 1.466(4)
C1' H1'A 0.9900
C1' H1'B 0.9900
C2' H2'A 0.9900
C2' H2'B 0.9900
C3' H3'A 0.9900
C3' H3'B 0.9900
C4' H4'A 0.9900
C4' H4'B 0.9900
C5' H5'A 0.9900
C5' H5'B 0.9900
C6' H6'A 0.9900
C6' H6'B 0.9900
C7' H7'A 0.9900
C7' H7'B 0.9900
C8' H8'A 0.9900
C8' H8'B 0.9900
C9' C10' 1.397(5)
C9' C14' 1.391(5)
C10' H10' 0.9500
C10' C11' 1.393(5)
C11' H11' 0.9500
C11' C12' 1.385(6)
C12' H12' 0.9500
C12' C13' 1.381(6)
C13' H13' 0.9500
C13' C14' 1.381(5)
C14' H14' 0.9500
C15' H15E 0.9900
C15' H15F 0.9900
C15' H15G 0.9900
C15' H15H 0.9900
C15' C16' 1.639(10)
C15' C16C 1.459(5)
C22' H22C 0.9900
C22' H22D 0.9900
C22' C23' 1.519(5)
C23' C24' 1.393(5)
C23' C28' 1.384(5)
C24' H24' 0.9500
C24' C25' 1.390(5)
C25' H25' 0.9500
C25' C26' 1.371(6)
C26' H26' 0.9500
C26' C27' 1.391(6)
C27' H27' 0.9500
C27' C28' 1.394(6)
C28' H28' 0.9500
C29' C30' 1.386(5)
C29' C34' 1.383(5)
C30' H30' 0.9500
C30' C31' 1.386(6)
C31' H31' 0.9500
C31' C32' 1.386(6)
C32' H32' 0.9500
C32' C33' 1.360(5)
C33' H33' 0.9500
C33' C34' 1.379(5)
C34' H34' 0.9500
C35' C36' 1.390(5)
C35' C40' 1.401(5)
C36' H36' 0.9500
C36' C37' 1.391(5)
C37' H37' 0.9500
C37' C38' 1.377(5)
C38' H38' 0.9500
C38' C39' 1.388(5)
C39' H39' 0.9500
C39' C40' 1.390(5)
C40' H40' 0.9500
C41' H41C 0.9900
C41' H41D 0.9900
C41' C42' 1.504(5)
C42' C43' 1.388(5)
C42' C47' 1.395(5)
C43' H43' 0.9500
C43' C44' 1.403(6)
C44' H44' 0.9500
C44' C45' 1.380(6)
C45' H45' 0.9500
C45' C46' 1.378(6)
C46' H46' 0.9500
C46' C47' 1.379(5)
C47' H47' 0.9500
C48' C49' 1.397(5)
C48' C53' 1.396(5)
C49' H49' 0.9500
C49' C50' 1.392(5)
C50' H50' 0.9500
C50' C51' 1.380(5)
C51' H51' 0.9500
C51' C52' 1.387(5)
C52' H52' 0.9500
C52' C53' 1.383(5)
C53' H53' 0.9500
C54' H54C 0.9900
C54' H54D 0.9900
C54' C55' 1.512(4)
C55' C56' 1.402(5)
C55' C60' 1.385(5)
C56' H56' 0.9500
C56' C57' 1.394(5)
C57' H57' 0.9500
C57' C58' 1.384(5)
C58' H58' 0.9500
C58' C59' 1.386(5)
C59' H59' 0.9500
C59' C60' 1.397(5)
C60' H60' 0.9500
C16' C21' 1.3900
C16' C17' 1.3900
C21' H21' 0.9500
C21' C20' 1.3900
C20' H20' 0.9500
C20' C19' 1.3900
C19' H19' 0.9500
C19' C18' 1.3900
C18' H18' 0.9500
C18' C17' 1.3900
C17' H17' 0.9500
C16C C21C 1.3900
C16C C17C 1.3900
C21C H21C 0.9500
C21C C20C 1.3900
C20C H20C 0.9500
C20C C19C 1.3900
C19C H19C 0.9500
C19C C18C 1.3900
C18C H18C 0.9500
C18C C17C 1.3900
C17C H17C 0.9500
F1 B1 1.385(5)
F2 B1 1.391(5)
F3 B1 1.368(5)
F4 B1 1.385(5)
F5 B2 1.382(5)
F6 B2 1.369(6)
F7 B2 1.371(6)
F8 B2 1.392(5)
O1S C2S 1.420(13)
O1S C3S 1.417(13)
C1S H1SA 0.9800
C1S H1SB 0.9800
C1S H1SC 0.9800
C1S C2S 1.507(14)
C2S H2SA 0.9900
C2S H2SB 0.9900
C3S H3SA 0.9900
C3S H3SB 0.9900
C3S C4S 1.502(14)
C4S H4SA 0.9800
C4S H4SB 0.9800
C4S H4SC 0.9800
O2S C6S 1.414(13)
O2S C7S 1.336(13)
C5S H5SA 0.9800
C5S H5SB 0.9800
C5S H5SC 0.9800
C5S C6S 1.460(14)
C6S H6SA 0.9900
C6S H6SB 0.9900
C7S H7SA 0.9900
C7S H7SB 0.9900
C7S C8S 1.570(13)
C8S H8SA 0.9800
C8S H8SB 0.9800
C8S H8SC 0.9800
